data_4336598
loop_
_publ_author_name
'David J. Nelson'
'Byron J. Truscott'
'Alexandra M. Z. Slawin'
'Steven P. Nolan'

_publ_section_title
;
 Synthesis and Reactivity of New Bis(N-heterocyclic carbene) Iridium(I)
 Complexes
;
_journal_name_full 'Inorganic Chemistry'
_journal_page_first 12674
_journal_page_last 12681
_journal_paper_doi 10.1021/ic4018773
_journal_volume 52
_journal_year 2013
_chemical_formula_moiety 'C30 H54 Cl Ir N4'
_chemical_formula_sum 'C30 H54 Cl Ir N4'
_chemical_formula_weight 698.46
_space_group_IT_number 61
_symmetry_cell_setting orthorhombic
_symmetry_Int_Tables_number 61
_symmetry_space_group_name_Hall '-P 2ac 2ab'
_symmetry_space_group_name_H-M 'P b c a'
_atom_sites_solution_hydrogens geom
_atom_sites_solution_primary direct
_atom_sites_solution_secondary difmap
_cell_angle_alpha 90.0000
_cell_angle_beta 90.0000
_cell_angle_gamma 90.0000
_cell_formula_units_Z 16
_cell_length_a 15.8310(18)
_cell_length_b 23.242(3)
_cell_length_c 35.736(4)
_cell_measurement_reflns_used 24296
_cell_measurement_temperature 93
_cell_measurement_theta_max 25.33
_cell_measurement_theta_min 3.09
_cell_volume 13149(3)
_computing_cell_refinement 'CrystalClear-SM Expert 2.0 rc13'
_computing_data_collection 'CrystalClear-SM Expert 2.0 rc13 (Rigaku, 2009)'
_computing_data_reduction 'CrystalClear-SM Expert 2.0 rc13'
_computing_molecular_graphics 'CrystalStructure 4.0'
_computing_publication_material 'CrystalStructure 4.0 (Rigaku, 2010)'
_computing_structure_refinement 'SHELXL97 (Sheldrick, 2008)'
_computing_structure_solution 'DIRDIF99-PATTY (Gould, et al., 1999)'
_diffrn_ambient_temperature 93
_diffrn_detector_area_resol_mean 7.353
_diffrn_measured_fraction_theta_full 0.994
_diffrn_measured_fraction_theta_max 0.989
_diffrn_measurement_device_type 'Rigaku Mercury70'
_diffrn_measurement_method \w
_diffrn_radiation_type 'Mo K\a'
_diffrn_radiation_wavelength 0.71075
_diffrn_reflns_av_R_equivalents 0.1894
_diffrn_reflns_Laue_measured_fraction_full 0.994
_diffrn_reflns_Laue_measured_fraction_max 0.989
_diffrn_reflns_limit_h_max 15
_diffrn_reflns_limit_h_min -19
_diffrn_reflns_limit_k_max 27
_diffrn_reflns_limit_k_min -27
_diffrn_reflns_limit_l_max 42
_diffrn_reflns_limit_l_min -36
_diffrn_reflns_number 56948
_diffrn_reflns_point_group_measured_fraction_full 0.994
_diffrn_reflns_point_group_measured_fraction_max 0.989
_diffrn_reflns_theta_full 25.000
_diffrn_reflns_theta_max 25.326
_diffrn_reflns_theta_min 3.142
_diffrn_standards_number 0
_exptl_absorpt_coefficient_mu 4.177
_exptl_absorpt_correction_T_max 0.959
_exptl_absorpt_correction_T_min 0.322
_exptl_absorpt_correction_type multi-scan
_exptl_absorpt_process_details 'REQAB (Rigaku, 1998)'
_exptl_crystal_colour yellow
_exptl_crystal_density_diffrn 1.411
_exptl_crystal_description needle
_exptl_crystal_F_000 5696.00
_exptl_crystal_size_max 0.100
_exptl_crystal_size_mid 0.010
_exptl_crystal_size_min 0.010
_refine_diff_density_max 1.920
_refine_diff_density_min -1.990
_refine_ls_extinction_method none
_refine_ls_goodness_of_fit_ref 1.108
_refine_ls_hydrogen_treatment constr
_refine_ls_number_parameters 649
_refine_ls_number_reflns 11866
_refine_ls_number_restraints 24
_refine_ls_R_factor_gt 0.0862
_refine_ls_shift/su_max 0.001
_refine_ls_structure_factor_coef Fsqd
_refine_ls_weighting_details 'w = 1/[\s^2^(Fo^2^)+(0.0648P)^2^+154.6820P] where P=(Fo^2^+2Fc^2^)/3'
_refine_ls_weighting_scheme calc
_refine_ls_wR_factor_ref 0.2087
_reflns_number_gt 7092
_reflns_number_total 11866
_reflns_threshold_expression F^2^>2.0\s(F^2^)
_cod_data_source_file ic4018773_si_002_3.cif
_cod_data_source_block 8C
_cod_database_code 4336598

loop_
_symmetry_equiv_pos_site_id
_symmetry_equiv_pos_as_xyz
1 +X,+Y,+Z
2 1/2-X,1/2+Y,+Z
3 +X,1/2-Y,1/2+Z
4 1/2-X,-Y,1/2+Z
5 -X,-Y,-Z
6 1/2+X,1/2-Y,-Z
7 -X,1/2+Y,1/2-Z
8 1/2+X,+Y,1/2-Z

loop_
_atom_site_label
_atom_site_type_symbol
_atom_site_fract_x
_atom_site_fract_y
_atom_site_fract_z
_atom_site_U_iso_or_equiv
_atom_site_adp_type
_atom_site_occupancy
_atom_site_symmetry_multiplicity
_atom_site_calc_flag
_atom_site_refinement_flags
Ir1 Ir 0.27186(4) 0.49735(3) 0.07041(2) 0.02764(18) Uani 1.0 8 d .
Ir51 Ir 0.79777(4) 0.64468(3) 0.17559(2) 0.02580(18) Uani 1.0 8 d .
Cl1 Cl 0.4090(3) 0.53293(18) 0.08503(10) 0.0308(10) Uani 1.0 8 d .
Cl51 Cl 0.7410(3) 0.62569(19) 0.23623(10) 0.0353(10) Uani 1.0 8 d .
N2 N 0.2840(9) 0.5592(7) -0.0066(4) 0.034(4) Uani 1.0 8 d .
N5 N 0.3611(9) 0.4835(6) -0.0041(4) 0.033(4) Uani 1.0 8 d .
N22 N 0.2222(9) 0.5320(7) 0.1505(4) 0.039(4) Uani 1.0 8 d .
N25 N 0.2792(10) 0.4475(6) 0.1512(4) 0.036(4) Uani 1.0 8 d .
N52 N 0.6129(9) 0.6339(7) 0.1528(3) 0.036(4) Uani 1.0 8 d .
N55 N 0.6765(9) 0.5550(6) 0.1408(4) 0.027(4) Uani 1.0 8 d .
N72 N 0.9137(8) 0.7324(6) 0.2153(4) 0.029(4) Uani 1.0 8 d .
N75 N 0.9767(8) 0.6533(6) 0.2097(4) 0.031(4) Uani 1.0 8 d .
C1 C 0.3048(12) 0.5124(8) 0.0159(5) 0.036(5) Uani 1.0 8 d .
C3 C 0.3309(13) 0.5571(9) -0.0396(5) 0.044(5) Uani 1.0 8 d .
C4 C 0.3801(13) 0.5109(8) -0.0383(5) 0.041(5) Uani 1.0 8 d .
C6 C 0.2257(12) 0.6057(8) 0.0042(5) 0.041(5) Uani 1.0 8 d .
C7 C 0.2678(11) 0.6635(8) 0.0086(5) 0.039(5) Uani 1.0 8 d .
C8 C 0.2004(13) 0.7107(8) 0.0115(6) 0.052(6) Uani 1.0 8 d .
C9 C 0.3292(12) 0.6642(8) 0.0413(5) 0.038(5) Uani 1.0 8 d .
C10 C 0.4075(12) 0.4331(9) 0.0089(5) 0.045(5) Uani 1.0 8 d .
C11 C 0.4124(12) 0.3826(9) -0.0187(5) 0.046(5) Uani 1.0 8 d .
C12 C 0.3261(12) 0.3669(10) -0.0340(6) 0.059(6) Uani 1.0 8 d .
C13 C 0.4559(13) 0.3320(8) 0.0013(5) 0.041(5) Uani 1.0 8 d .
C21 C 0.2555(10) 0.4910(8) 0.1268(5) 0.038(5) Uani 1.0 8 d .
C23 C 0.2289(12) 0.5159(8) 0.1880(4) 0.041(5) Uani 1.0 8 d .
C24 C 0.2632(12) 0.4618(8) 0.1879(5) 0.039(5) Uani 1.0 8 d .
C26 C 0.1912(11) 0.5872(7) 0.1384(4) 0.030(4) Uani 1.0 8 d .
C27 C 0.2281(11) 0.6412(8) 0.1595(5) 0.036(5) Uani 1.0 8 d .
C28 C 0.3229(12) 0.6414(11) 0.1579(5) 0.059(6) Uani 1.0 8 d .
C29 C 0.1894(14) 0.6947(9) 0.1465(5) 0.052(6) Uani 1.0 8 d .
C30 C 0.3266(13) 0.3972(8) 0.1395(6) 0.049(6) Uani 1.0 8 d .
C31 C 0.4261(15) 0.4033(10) 0.1432(6) 0.060(7) Uani 1.0 8 d .
C32 C 0.4497(17) 0.4043(13) 0.1812(7) 0.097(10) Uani 1.0 8 d .
C33 C 0.457(3) 0.3477(17) 0.1209(10) 0.150(10) Uani 1.0 8 d .
C41 C 0.1879(12) 0.4334(9) 0.0491(5) 0.046(5) Uani 1.0 8 d .
C42 C 0.1406(11) 0.4892(8) 0.0546(5) 0.039(5) Uani 1.0 8 d .
C43 C 0.0766(11) 0.4949(9) 0.0866(6) 0.047(5) Uani 1.0 8 d .
C44 C -0.0140(13) 0.4739(10) 0.0713(10) 0.091(10) Uani 1.0 8 d .
C45 C -0.0267(13) 0.4094(9) 0.0697(6) 0.053(6) Uani 1.0 8 d .
C46 C 0.0188(15) 0.3755(10) 0.0402(6) 0.058(6) Uani 1.0 8 d .
C47 C 0.0983(15) 0.3436(9) 0.0500(6) 0.061(6) Uani 1.0 8 d .
C48 C 0.1664(15) 0.3807(9) 0.0691(8) 0.076(8) Uani 1.0 8 d .
C51 C 0.6886(11) 0.6091(8) 0.1547(4) 0.031(4) Uani 1.0 8 d .
C53 C 0.5537(12) 0.5933(9) 0.1399(5) 0.043(5) Uani 1.0 8 d .
C54 C 0.5950(12) 0.5461(8) 0.1313(5) 0.036(5) Uani 1.0 8 d .
C56 C 0.5903(13) 0.6917(8) 0.1665(5) 0.041(5) Uani 1.0 8 d .
C57 C 0.574(3) 0.7350(10) 0.1391(6) 0.117(14) Uani 1.0 8 d .
C58 C 0.545(2) 0.7277(13) 0.1040(7) 0.095(8) Uani 1.0 8 d .
C59 C 0.5532(19) 0.7936(10) 0.1564(6) 0.077(9) Uani 1.0 8 d .
C60 C 0.7429(11) 0.5096(8) 0.1386(4) 0.033(4) Uani 1.0 8 d .
C61 C 0.7194(12) 0.4536(9) 0.1603(6) 0.049(6) Uani 1.0 8 d .
C62 C 0.7870(14) 0.4103(9) 0.1534(5) 0.052(6) Uani 1.0 8 d .
C63 C 0.7100(16) 0.4676(8) 0.2013(5) 0.056(7) Uani 1.0 8 d .
C71 C 0.9040(11) 0.6778(9) 0.2008(4) 0.035(5) Uani 1.0 8 d .
C73 C 0.9929(15) 0.7393(10) 0.2330(6) 0.054(6) Uani 1.0 8 d .
C74 C 1.0320(12) 0.6891(8) 0.2293(5) 0.038(5) Uani 1.0 8 d .
C76 C 0.8434(12) 0.7750(8) 0.2173(5) 0.042(5) Uani 1.0 8 d .
C77 C 0.7983(12) 0.7756(8) 0.2559(4) 0.035(5) Uani 1.0 8 d .
C78 C 0.7135(12) 0.8055(8) 0.2518(5) 0.042(5) Uani 1.0 8 d .
C79 C 0.8490(16) 0.8048(13) 0.2875(6) 0.085(9) Uani 1.0 8 d .
C80 C 0.9929(11) 0.5893(8) 0.2035(4) 0.033(4) Uani 1.0 8 d .
C81 C 0.985(3) 0.5541(15) 0.2367(9) 0.115(11) Uani 1.0 8 d .
C82 C 0.9721(17) 0.5632(12) 0.2703(7) 0.079(7) Uani 1.0 8 d .
C83 C 1.002(3) 0.4888(9) 0.2245(8) 0.103(11) Uani 1.0 8 d .
C91 C 0.8539(10) 0.6369(7) 0.1200(4) 0.028(4) Uani 1.0 8 d .
C92 C 0.8096(11) 0.6900(7) 0.1242(5) 0.035(4) Uani 1.0 8 d .
C93 C 0.8490(14) 0.7494(7) 0.1221(5) 0.042(5) Uani 1.0 8 d .
C94 C 0.8511(14) 0.7704(8) 0.0824(5) 0.049(6) Uani 1.0 8 d .
C95 C 0.8835(12) 0.7278(8) 0.0520(4) 0.037(5) Uani 1.0 8 d .
C96 C 0.9719(12) 0.7036(8) 0.0582(5) 0.040(5) Uani 1.0 8 d .
C97 C 0.9771(12) 0.6425(9) 0.0746(5) 0.047(5) Uani 1.0 8 d .
C98 C 0.9452(12) 0.6320(8) 0.1140(5) 0.036(5) Uani 1.0 8 d .
H3 H 0.3281 0.5841 -0.0595 0.0530 Uiso 1.0 8 calc R
H4 H 0.4198 0.4988 -0.0566 0.0497 Uiso 1.0 8 calc R
H6A H 0.1982 0.5952 0.0281 0.0497 Uiso 1.0 8 calc R
H6B H 0.1810 0.6089 -0.0151 0.0497 Uiso 1.0 8 calc R
H7 H 0.3011 0.6710 -0.0147 0.0467 Uiso 1.0 8 calc R
H8A H 0.1648 0.7035 0.0334 0.0623 Uiso 1.0 8 calc R
H8B H 0.1654 0.7104 -0.0111 0.0623 Uiso 1.0 8 calc R
H8C H 0.2280 0.7482 0.0140 0.0623 Uiso 1.0 8 calc R
H9A H 0.3728 0.6349 0.0374 0.0461 Uiso 1.0 8 calc R
H9B H 0.2987 0.6560 0.0645 0.0461 Uiso 1.0 8 calc R
H9C H 0.3558 0.7022 0.0430 0.0461 Uiso 1.0 8 calc R
H10A H 0.3808 0.4193 0.0323 0.0543 Uiso 1.0 8 calc R
H10B H 0.4658 0.4452 0.0151 0.0543 Uiso 1.0 8 calc R
H11 H 0.4489 0.3945 -0.0402 0.0550 Uiso 1.0 8 calc R
H12A H 0.2891 0.3555 -0.0133 0.0704 Uiso 1.0 8 calc R
H12B H 0.3317 0.3349 -0.0517 0.0704 Uiso 1.0 8 calc R
H12C H 0.3018 0.4003 -0.0469 0.0704 Uiso 1.0 8 calc R
H13A H 0.4221 0.3205 0.0231 0.0495 Uiso 1.0 8 calc R
H13B H 0.5123 0.3439 0.0097 0.0495 Uiso 1.0 8 calc R
H13C H 0.4610 0.2994 -0.0159 0.0495 Uiso 1.0 8 calc R
H23 H 0.2129 0.5379 0.2093 0.0497 Uiso 1.0 8 calc R
H24 H 0.2740 0.4384 0.2092 0.0472 Uiso 1.0 8 calc R
H26A H 0.1290 0.5875 0.1412 0.0363 Uiso 1.0 8 calc R
H26B H 0.2037 0.5915 0.1114 0.0363 Uiso 1.0 8 calc R
H27 H 0.2123 0.6368 0.1864 0.0436 Uiso 1.0 8 calc R
H28A H 0.3447 0.6726 0.1736 0.0713 Uiso 1.0 8 calc R
H28B H 0.3413 0.6473 0.1320 0.0713 Uiso 1.0 8 calc R
H28C H 0.3445 0.6045 0.1670 0.0713 Uiso 1.0 8 calc R
H29A H 0.2054 0.7016 0.1204 0.0630 Uiso 1.0 8 calc R
H29B H 0.2091 0.7268 0.1620 0.0630 Uiso 1.0 8 calc R
H29C H 0.1278 0.6917 0.1483 0.0630 Uiso 1.0 8 calc R
H30A H 0.3126 0.3888 0.1130 0.0584 Uiso 1.0 8 calc R
H30B H 0.3080 0.3639 0.1546 0.0584 Uiso 1.0 8 calc R
H31 H 0.4460 0.4391 0.1303 0.0723 Uiso 1.0 8 calc R
H32A H 0.5114 0.4032 0.1832 0.1165 Uiso 1.0 8 calc R
H32B H 0.4257 0.3708 0.1940 0.1165 Uiso 1.0 8 calc R
H32C H 0.4284 0.4396 0.1929 0.1165 Uiso 1.0 8 calc R
H33A H 0.4333 0.3131 0.1325 0.1804 Uiso 1.0 8 calc R
H33B H 0.5191 0.3456 0.1217 0.1804 Uiso 1.0 8 calc R
H33C H 0.4386 0.3502 0.0948 0.1804 Uiso 1.0 8 calc R
H43A H 0.0732 0.5354 0.0950 0.0559 Uiso 1.0 8 calc R
H43B H 0.0943 0.4709 0.1081 0.0559 Uiso 1.0 8 calc R
H44A H -0.0584 0.4906 0.0875 0.1087 Uiso 1.0 8 calc R
H44B H -0.0221 0.4897 0.0458 0.1087 Uiso 1.0 8 calc R
H45A H -0.0103 0.3935 0.0943 0.0631 Uiso 1.0 8 calc R
H45B H -0.0879 0.4022 0.0666 0.0631 Uiso 1.0 8 calc R
H46A H -0.0216 0.3470 0.0300 0.0698 Uiso 1.0 8 calc R
H46B H 0.0328 0.4023 0.0196 0.0698 Uiso 1.0 8 calc R
H47A H 0.1224 0.3269 0.0269 0.0735 Uiso 1.0 8 calc R
H47B H 0.0836 0.3113 0.0669 0.0735 Uiso 1.0 8 calc R
H48A H 0.1465 0.3910 0.0945 0.0908 Uiso 1.0 8 calc R
H48B H 0.2182 0.3573 0.0720 0.0908 Uiso 1.0 8 calc R
H53 H 0.4945 0.5990 0.1377 0.0518 Uiso 1.0 8 calc R
H54 H 0.5720 0.5122 0.1205 0.0436 Uiso 1.0 8 calc R
H56A H 0.5394 0.6879 0.1824 0.0487 Uiso 1.0 8 calc R
H56B H 0.6367 0.7054 0.1828 0.0487 Uiso 1.0 8 calc R
H57 H 0.6342 0.7434 0.1326 0.1404 Uiso 1.0 8 calc R
H58A H 0.4880 0.7121 0.1048 0.1136 Uiso 1.0 8 calc R
H58B H 0.5825 0.7008 0.0907 0.1136 Uiso 1.0 8 calc R
H58C H 0.5453 0.7648 0.0910 0.1136 Uiso 1.0 8 calc R
H59A H 0.4918 0.7975 0.1589 0.0923 Uiso 1.0 8 calc R
H59B H 0.5748 0.8243 0.1402 0.0923 Uiso 1.0 8 calc R
H59C H 0.5796 0.7966 0.1811 0.0923 Uiso 1.0 8 calc R
H60A H 0.7962 0.5252 0.1489 0.0391 Uiso 1.0 8 calc R
H60B H 0.7529 0.4998 0.1120 0.0391 Uiso 1.0 8 calc R
H61 H 0.6645 0.4384 0.1506 0.0582 Uiso 1.0 8 calc R
H62A H 0.7742 0.3750 0.1673 0.0623 Uiso 1.0 8 calc R
H62B H 0.8414 0.4258 0.1618 0.0623 Uiso 1.0 8 calc R
H62C H 0.7899 0.4018 0.1266 0.0623 Uiso 1.0 8 calc R
H63A H 0.7629 0.4841 0.2107 0.0675 Uiso 1.0 8 calc R
H63B H 0.6970 0.4324 0.2152 0.0675 Uiso 1.0 8 calc R
H63C H 0.6642 0.4954 0.2046 0.0675 Uiso 1.0 8 calc R
H73 H 1.0138 0.7729 0.2450 0.0650 Uiso 1.0 8 calc R
H74 H 1.0867 0.6794 0.2382 0.0452 Uiso 1.0 8 calc R
H76A H 0.8015 0.7659 0.1976 0.0505 Uiso 1.0 8 calc R
H76B H 0.8661 0.8139 0.2121 0.0505 Uiso 1.0 8 calc R
H77 H 0.7875 0.7348 0.2635 0.0426 Uiso 1.0 8 calc R
H78A H 0.7225 0.8458 0.2448 0.0501 Uiso 1.0 8 calc R
H78B H 0.6829 0.8038 0.2757 0.0501 Uiso 1.0 8 calc R
H78C H 0.6803 0.7862 0.2324 0.0501 Uiso 1.0 8 calc R
H79A H 0.8167 0.8031 0.3109 0.1016 Uiso 1.0 8 calc R
H79B H 0.8595 0.8451 0.2808 0.1016 Uiso 1.0 8 calc R
H79C H 0.9030 0.7849 0.2908 0.1016 Uiso 1.0 8 calc R
H80A H 0.9528 0.5749 0.1844 0.0393 Uiso 1.0 8 calc R
H80B H 1.0507 0.5845 0.1933 0.0393 Uiso 1.0 8 calc R
H81 H 0.9229 0.5494 0.2322 0.1384 Uiso 1.0 8 calc R
H82A H 0.9206 0.5862 0.2733 0.0946 Uiso 1.0 8 calc R
H82B H 1.0202 0.5841 0.2809 0.0946 Uiso 1.0 8 calc R
H82C H 0.9654 0.5264 0.2834 0.0946 Uiso 1.0 8 calc R
H83A H 0.9538 0.4649 0.2324 0.1232 Uiso 1.0 8 calc R
H83B H 1.0534 0.4749 0.2365 0.1232 Uiso 1.0 8 calc R
H83C H 1.0079 0.4868 0.1973 0.1232 Uiso 1.0 8 calc R
H93A H 0.8160 0.7765 0.1377 0.0506 Uiso 1.0 8 calc R
H93B H 0.9073 0.7479 0.1322 0.0506 Uiso 1.0 8 calc R
H94A H 0.8872 0.8052 0.0816 0.0586 Uiso 1.0 8 calc R
H94B H 0.7932 0.7824 0.0755 0.0586 Uiso 1.0 8 calc R
H95A H 0.8434 0.6952 0.0504 0.0438 Uiso 1.0 8 calc R
H95B H 0.8827 0.7477 0.0275 0.0438 Uiso 1.0 8 calc R
H96A H 1.0026 0.7299 0.0752 0.0477 Uiso 1.0 8 calc R
H96B H 1.0020 0.7038 0.0340 0.0477 Uiso 1.0 8 calc R
H97A H 0.9454 0.6166 0.0576 0.0559 Uiso 1.0 8 calc R
H97B H 1.0370 0.6304 0.0737 0.0559 Uiso 1.0 8 calc R
H98A H 0.9628 0.5928 0.1216 0.0434 Uiso 1.0 8 calc R
H98B H 0.9738 0.6595 0.1309 0.0434 Uiso 1.0 8 calc R
H41 H 0.2337 0.4327 0.0320 0.0551 Uiso 1.0 8 calc R
H42 H 0.1504 0.5207 0.0382 0.0470 Uiso 1.0 8 calc R
H91 H 0.8220 0.6024 0.1212 0.0338 Uiso 1.0 8 calc R
H92 H 0.7505 0.6880 0.1287 0.0414 Uiso 1.0 8 calc R

loop_
_atom_site_aniso_label
_atom_site_aniso_U_11
_atom_site_aniso_U_22
_atom_site_aniso_U_33
_atom_site_aniso_U_12
_atom_site_aniso_U_13
_atom_site_aniso_U_23
Ir1 0.0259(4) 0.0275(4) 0.0295(3) -0.0021(3) -0.0017(3) -0.0018(3)
Ir51 0.0224(4) 0.0314(4) 0.0236(3) 0.0009(3) 0.0000(3) 0.0011(3)
Cl1 0.024(3) 0.035(3) 0.033(2) -0.0059(18) -0.0020(17) -0.0009(18)
Cl51 0.030(3) 0.049(3) 0.0267(18) -0.000(2) 0.0040(17) 0.0032(18)
N2 0.029(9) 0.045(9) 0.029(7) 0.005(8) 0.005(7) -0.003(7)
N5 0.042(10) 0.039(9) 0.018(7) 0.005(7) -0.005(7) -0.015(6)
N22 0.030(10) 0.063(11) 0.023(7) 0.007(8) 0.001(7) 0.002(7)
N25 0.038(10) 0.038(9) 0.032(7) 0.010(8) 0.002(7) 0.009(7)
N52 0.033(9) 0.055(11) 0.019(6) 0.003(8) -0.008(6) -0.016(7)
N55 0.026(9) 0.034(9) 0.022(7) -0.001(7) -0.002(6) -0.010(6)
N72 0.013(8) 0.044(9) 0.031(7) 0.001(7) 0.003(6) -0.008(7)
N75 0.018(8) 0.043(10) 0.031(7) -0.000(7) -0.004(6) 0.005(7)
C1 0.044(12) 0.033(11) 0.032(9) -0.010(9) -0.011(9) -0.006(8)
C3 0.063(14) 0.051(13) 0.018(8) -0.011(11) -0.004(9) -0.012(8)
C4 0.051(13) 0.042(12) 0.031(9) -0.005(10) 0.002(9) -0.005(9)
C6 0.037(12) 0.060(13) 0.028(8) -0.013(11) -0.000(8) 0.026(9)
C7 0.017(9) 0.057(13) 0.043(10) 0.001(9) -0.014(8) 0.007(9)
C8 0.033(12) 0.026(10) 0.096(15) 0.016(9) 0.011(12) 0.014(11)
C9 0.047(12) 0.035(11) 0.033(9) -0.005(9) -0.007(9) -0.020(8)
C10 0.025(11) 0.063(14) 0.048(11) -0.003(10) -0.013(9) -0.003(10)
C11 0.034(12) 0.056(13) 0.048(11) -0.009(10) -0.004(9) -0.025(10)
C12 0.030(12) 0.067(15) 0.079(14) -0.002(11) -0.000(11) -0.027(12)
C13 0.046(13) 0.037(11) 0.040(10) -0.002(10) -0.003(9) -0.002(9)
C21 0.015(10) 0.039(11) 0.060(11) 0.001(8) -0.001(8) 0.002(10)
C23 0.043(12) 0.063(14) 0.018(8) 0.013(10) 0.012(8) -0.012(8)
C24 0.039(12) 0.042(11) 0.037(10) 0.006(9) -0.001(9) 0.018(9)
C26 0.022(10) 0.038(10) 0.031(8) 0.006(8) -0.011(8) -0.004(8)
C27 0.039(11) 0.038(11) 0.032(8) 0.007(10) -0.006(8) 0.003(8)
C28 0.037(13) 0.105(19) 0.037(10) 0.002(13) -0.006(9) -0.017(12)
C29 0.066(16) 0.050(13) 0.041(10) 0.003(12) -0.003(11) -0.008(10)
C30 0.061(15) 0.028(11) 0.057(12) -0.016(10) -0.011(11) -0.008(9)
C31 0.067(17) 0.052(14) 0.062(14) 0.036(12) 0.010(12) -0.010(11)
C32 0.060(18) 0.13(3) 0.10(2) 0.005(17) -0.004(16) -0.05(2)
C33 0.150(10) 0.150(10) 0.150(10) 0.0000(5) -0.0000(5) -0.0000(5)
C41 0.024(11) 0.071(15) 0.043(10) -0.004(10) 0.002(9) -0.001(10)
C42 0.036(11) 0.036(11) 0.045(10) -0.015(9) 0.008(9) -0.008(9)
C43 0.017(10) 0.049(12) 0.074(13) -0.000(9) -0.008(9) -0.004(11)
C44 0.021(12) 0.058(15) 0.19(3) -0.014(11) 0.002(16) -0.048(18)
C45 0.038(12) 0.053(13) 0.068(13) -0.013(10) 0.012(11) 0.000(11)
C46 0.072(17) 0.057(14) 0.045(11) -0.027(13) 0.005(11) -0.007(11)
C47 0.069(17) 0.048(14) 0.067(13) -0.013(12) 0.011(13) -0.018(11)
C48 0.049(15) 0.042(13) 0.14(3) -0.012(11) 0.009(15) -0.020(15)
C51 0.021(10) 0.048(12) 0.023(8) -0.001(9) -0.002(7) 0.003(8)
C53 0.019(10) 0.071(15) 0.040(10) -0.008(10) -0.001(8) -0.007(10)
C54 0.040(12) 0.036(11) 0.032(9) -0.010(10) 0.006(9) -0.012(8)
C56 0.040(12) 0.047(12) 0.034(9) 0.017(10) 0.004(9) 0.000(9)
C57 0.26(5) 0.047(16) 0.044(13) 0.02(2) -0.026(19) 0.028(12)
C58 0.095(8) 0.095(8) 0.095(8) 0.0001(5) -0.0000(5) -0.0000(5)
C59 0.14(3) 0.049(15) 0.042(11) -0.006(15) -0.020(14) 0.015(11)
C60 0.029(10) 0.041(11) 0.028(8) -0.005(9) 0.001(7) -0.004(8)
C61 0.029(12) 0.053(13) 0.063(12) -0.005(10) -0.004(10) -0.028(11)
C62 0.073(16) 0.042(12) 0.041(10) 0.008(11) -0.004(11) 0.008(9)
C63 0.11(2) 0.030(11) 0.031(9) 0.012(12) 0.013(11) 0.004(8)
C71 0.028(11) 0.060(13) 0.017(8) 0.004(10) 0.007(7) -0.001(8)
C73 0.060(16) 0.054(14) 0.049(11) -0.020(12) -0.003(11) -0.011(11)
C74 0.022(10) 0.046(13) 0.044(10) 0.000(9) -0.000(9) 0.003(9)
C76 0.027(11) 0.043(12) 0.056(11) -0.008(9) 0.012(9) -0.008(10)
C77 0.036(11) 0.041(11) 0.030(8) 0.019(9) 0.008(8) -0.001(8)
C78 0.055(14) 0.047(12) 0.023(8) 0.009(10) 0.002(9) -0.014(8)
C79 0.069(18) 0.14(3) 0.042(12) 0.004(17) 0.008(12) -0.022(15)
C80 0.023(10) 0.050(12) 0.025(8) 0.008(9) 0.000(7) 0.004(8)
C81 0.115(11) 0.115(11) 0.115(11) -0.0000(11) 0.0002(11) -0.0000(11)
C82 0.079(7) 0.079(7) 0.079(7) 0.0000(5) 0.0000(5) 0.0000(5)
C83 0.18(4) 0.021(13) 0.102(19) 0.005(15) 0.01(2) 0.032(13)
C91 0.025(10) 0.027(10) 0.032(8) 0.002(8) 0.006(7) -0.012(8)
C92 0.023(10) 0.034(10) 0.047(10) -0.006(8) -0.003(8) 0.002(8)
C93 0.067(15) 0.018(9) 0.042(10) 0.009(9) -0.017(10) -0.005(8)
C94 0.049(13) 0.037(11) 0.060(12) 0.018(10) -0.007(11) 0.010(9)
C95 0.049(13) 0.046(12) 0.015(7) -0.015(10) 0.001(8) 0.005(8)
C96 0.042(12) 0.039(11) 0.038(9) -0.005(9) 0.005(9) 0.007(9)
C97 0.026(10) 0.062(13) 0.051(11) 0.016(10) 0.005(9) -0.010(11)
C98 0.040(12) 0.031(11) 0.038(9) 0.012(9) 0.002(9) -0.002(8)

loop_
_atom_type_symbol
_atom_type_description
_atom_type_scat_dispersion_real
_atom_type_scat_dispersion_imag
_atom_type_scat_source
C C 0.0033 0.0016
;
International Tables for Crystallography
(1992, Vol. C, Tables 4.2.6.8 and 6.1.1.4)
;
H H 0.0000 0.0000
;
International Tables for Crystallography
(1992, Vol. C, Table 6.1.1.4)
;
N N 0.0061 0.0033
;
International Tables for Crystallography
(1992, Vol. C, Tables 4.2.6.8 and 6.1.1.4)
;
Cl Cl 0.1484 0.1585
;
International Tables for Crystallography
(1992, Vol. C, Tables 4.2.6.8 and 6.1.1.4)
;
Ir Ir -1.4442 7.9887
;
International Tables for Crystallography
(1992, Vol. C, Tables 4.2.6.8 and 6.1.1.4)
;

loop_
_geom_angle_atom_site_label_1
_geom_angle_atom_site_label_2
_geom_angle_atom_site_label_3
_geom_angle
_geom_angle_publ_flag
Cl1 Ir1 C1 85.2(6) yes
Cl1 Ir1 C21 85.6(5) yes
Cl1 Ir1 C41 152.6(6) yes
Cl1 Ir1 C42 164.6(5) yes
C1 Ir1 C21 170.5(7) yes
C1 Ir1 C41 86.5(7) yes
C1 Ir1 C42 90.6(7) yes
C21 Ir1 C41 102.9(7) yes
C21 Ir1 C42 97.5(7) yes
C41 Ir1 C42 41.1(7) yes
Cl51 Ir51 C51 86.5(5) yes
Cl51 Ir51 C71 88.8(5) yes
Cl51 Ir51 C91 164.5(5) yes
Cl51 Ir51 C92 155.4(5) yes
C51 Ir51 C71 175.2(6) yes
C51 Ir51 C91 88.7(6) yes
C51 Ir51 C92 87.7(7) yes
C71 Ir51 C91 95.6(6) yes
C71 Ir51 C92 97.0(7) yes
C91 Ir51 C92 38.7(6) yes
C1 N2 C3 109.7(15) yes
C1 N2 C6 124.7(13) yes
C3 N2 C6 125.5(14) yes
C1 N5 C4 112.5(14) yes
C1 N5 C10 125.0(13) yes
C4 N5 C10 122.0(14) yes
C21 N22 C23 112.1(15) yes
C21 N22 C26 124.1(13) yes
C23 N22 C26 123.6(14) yes
C21 N25 C24 112.0(15) yes
C21 N25 C30 123.0(14) yes
C24 N25 C30 124.4(15) yes
C51 N52 C53 109.0(15) yes
C51 N52 C56 126.6(15) yes
C53 N52 C56 123.9(15) yes
C51 N55 C54 111.5(14) yes
C51 N55 C60 124.8(13) yes
C54 N55 C60 123.5(14) yes
C71 N72 C73 111.8(15) yes
C71 N72 C76 123.0(14) yes
C73 N72 C76 124.5(15) yes
C71 N75 C74 114.1(15) yes
C71 N75 C80 122.2(14) yes
C74 N75 C80 123.2(14) yes
Ir1 C1 N2 128.6(12) yes
Ir1 C1 N5 126.8(12) yes
N2 C1 N5 104.0(13) yes
N2 C3 C4 108.1(15) yes
N5 C4 C3 105.7(15) yes
N2 C6 C7 113.9(15) yes
C6 C7 C8 109.7(15) yes
C6 C7 C9 111.9(15) yes
C8 C7 C9 112.7(15) yes
N5 C10 C11 115.8(15) yes
C10 C11 C12 111.7(16) yes
C10 C11 C13 107.9(15) yes
C12 C11 C13 112.8(17) yes
Ir1 C21 N22 127.3(13) yes
Ir1 C21 N25 129.8(13) yes
N22 C21 N25 102.7(14) yes
N22 C23 C24 105.8(15) yes
N25 C24 C23 107.3(15) yes
N22 C26 C27 116.1(13) yes
C26 C27 C28 110.7(15) yes
C26 C27 C29 111.7(15) yes
C28 C27 C29 113.8(17) yes
N25 C30 C31 114.7(16) yes
C30 C31 C32 110.2(19) yes
C30 C31 C33 101(2) yes
C32 C31 C33 114(3) yes
Ir1 C41 C42 70.5(11) yes
Ir1 C41 C48 123.8(15) yes
C42 C41 C48 122.9(17) yes
Ir1 C42 C41 68.4(10) yes
Ir1 C42 C43 115.6(12) yes
C41 C42 C43 119.8(16) yes
C42 C43 C44 108.0(17) yes
C43 C44 C45 115.6(18) yes
C44 C45 C46 118.9(19) yes
C45 C46 C47 119.8(17) yes
C46 C47 C48 114.4(18) yes
C41 C48 C47 115(2) yes
Ir51 C51 N52 126.9(13) yes
Ir51 C51 N55 128.3(12) yes
N52 C51 N55 104.7(14) yes
N52 C53 C54 107.8(16) yes
N55 C54 C53 106.8(16) yes
N52 C56 C57 117.3(15) yes
C56 C57 C58 128(3) yes
C56 C57 C59 113.0(17) yes
C58 C57 C59 115(3) yes
N55 C60 C61 113.4(14) yes
C60 C61 C62 108.0(15) yes
C60 C61 C63 109.0(15) yes
C62 C61 C63 112.2(17) yes
Ir51 C71 N72 126.9(13) yes
Ir51 C71 N75 130.8(14) yes
N72 C71 N75 102.1(14) yes
N72 C73 C74 105.7(17) yes
N75 C74 C73 106.3(17) yes
N72 C76 C77 113.0(14) yes
C76 C77 C78 108.9(13) yes
C76 C77 C79 114.4(16) yes
C78 C77 C79 109.2(16) yes
N75 C80 C81 114.6(17) yes
C80 C81 C82 136(3) yes
C80 C81 C83 107(3) yes
C82 C81 C83 117(3) yes
Ir51 C91 C92 68.5(9) yes
Ir51 C91 C98 122.8(11) yes
C92 C91 C98 124.6(15) yes
Ir51 C92 C91 72.8(9) yes
Ir51 C92 C93 122.0(11) yes
C91 C92 C93 125.4(16) yes
C92 C93 C94 110.6(14) yes
C93 C94 C95 117.4(15) yes
C94 C95 C96 115.7(14) yes
C95 C96 C97 116.5(15) yes
C96 C97 C98 119.0(16) yes
C91 C98 C97 116.8(14) yes
N2 C3 H3 125.943 no
C4 C3 H3 125.936 no
N5 C4 H4 127.177 no
C3 C4 H4 127.166 no
N2 C6 H6A 108.792 no
N2 C6 H6B 108.779 no
C7 C6 H6A 108.794 no
C7 C6 H6B 108.762 no
H6A C6 H6B 107.659 no
C6 C7 H7 107.440 no
C8 C7 H7 107.425 no
C9 C7 H7 107.441 no
C7 C8 H8A 109.476 no
C7 C8 H8B 109.468 no
C7 C8 H8C 109.472 no
H8A C8 H8B 109.467 no
H8A C8 H8C 109.471 no
H8B C8 H8C 109.473 no
C7 C9 H9A 109.455 no
C7 C9 H9B 109.480 no
C7 C9 H9C 109.477 no
H9A C9 H9B 109.462 no
H9A C9 H9C 109.468 no
H9B C9 H9C 109.485 no
N5 C10 H10A 108.328 no
N5 C10 H10B 108.320 no
C11 C10 H10A 108.335 no
C11 C10 H10B 108.330 no
H10A C10 H10B 107.424 no
C10 C11 H11 108.110 no
C12 C11 H11 108.094 no
C13 C11 H11 108.094 no
C11 C12 H12A 109.478 no
C11 C12 H12B 109.466 no
C11 C12 H12C 109.472 no
H12A C12 H12B 109.481 no
H12A C12 H12C 109.489 no
H12B C12 H12C 109.442 no
C11 C13 H13A 109.471 no
C11 C13 H13B 109.468 no
C11 C13 H13C 109.476 no
H13A C13 H13B 109.462 no
H13A C13 H13C 109.467 no
H13B C13 H13C 109.482 no
N22 C23 H23 127.094 no
C24 C23 H23 127.081 no
N25 C24 H24 126.363 no
C23 C24 H24 126.348 no
N22 C26 H26A 108.265 no
N22 C26 H26B 108.263 no
C27 C26 H26A 108.269 no
C27 C26 H26B 108.272 no
H26A C26 H26B 107.382 no
C26 C27 H27 106.700 no
C28 C27 H27 106.716 no
C29 C27 H27 106.714 no
C27 C28 H28A 109.463 no
C27 C28 H28B 109.484 no
C27 C28 H28C 109.464 no
H28A C28 H28B 109.464 no
H28A C28 H28C 109.473 no
H28B C28 H28C 109.479 no
C27 C29 H29A 109.479 no
C27 C29 H29B 109.463 no
C27 C29 H29C 109.473 no
H29A C29 H29B 109.467 no
H29A C29 H29C 109.474 no
H29B C29 H29C 109.472 no
N25 C30 H30A 108.594 no
N25 C30 H30B 108.595 no
C31 C30 H30A 108.594 no
C31 C30 H30B 108.604 no
H30A C30 H30B 107.546 no
C30 C31 H31 110.291 no
C32 C31 H31 110.285 no
C33 C31 H31 110.312 no
C31 C32 H32A 109.475 no
C31 C32 H32B 109.471 no
C31 C32 H32C 109.484 no
H32A C32 H32B 109.461 no
H32A C32 H32C 109.480 no
H32B C32 H32C 109.456 no
C31 C33 H33A 109.482 no
C31 C33 H33B 109.469 no
C31 C33 H33C 109.461 no
H33A C33 H33B 109.469 no
H33A C33 H33C 109.477 no
H33B C33 H33C 109.469 no
Ir1 C41 H41 76.549 no
C42 C41 H41 118.530 no
C48 C41 H41 118.549 no
Ir1 C42 H42 86.333 no
C41 C42 H42 120.088 no
C43 C42 H42 120.086 no
C42 C43 H43A 110.104 no
C42 C43 H43B 110.097 no
C44 C43 H43A 110.102 no
C44 C43 H43B 110.093 no
H43A C43 H43B 108.440 no
C43 C44 H44A 108.378 no
C43 C44 H44B 108.389 no
C45 C44 H44A 108.366 no
C45 C44 H44B 108.376 no
H44A C44 H44B 107.465 no
C44 C45 H45A 107.590 no
C44 C45 H45B 107.582 no
C46 C45 H45A 107.589 no
C46 C45 H45B 107.602 no
H45A C45 H45B 107.036 no
C45 C46 H46A 107.378 no
C45 C46 H46B 107.378 no
C47 C46 H46A 107.371 no
C47 C46 H46B 107.377 no
H46A C46 H46B 106.922 no
C46 C47 H47A 108.643 no
C46 C47 H47B 108.649 no
C48 C47 H47A 108.656 no
C48 C47 H47B 108.663 no
H47A C47 H47B 107.591 no
C41 C48 H48A 108.591 no
C41 C48 H48B 108.585 no
C47 C48 H48A 108.573 no
C47 C48 H48B 108.573 no
H48A C48 H48B 107.564 no
N52 C53 H53 126.112 no
C54 C53 H53 126.110 no
N55 C54 H54 126.578 no
C53 C54 H54 126.590 no
N52 C56 H56A 107.987 no
N52 C56 H56B 107.981 no
C57 C56 H56A 107.969 no
C57 C56 H56B 107.960 no
H56A C56 H56B 107.219 no
C56 C57 H57 97.237 no
C58 C57 H57 97.260 no
C59 C57 H57 97.238 no
C57 C58 H58A 109.454 no
C57 C58 H58B 109.458 no
C57 C58 H58C 109.473 no
H58A C58 H58B 109.481 no
H58A C58 H58C 109.476 no
H58B C58 H58C 109.484 no
C57 C59 H59A 109.474 no
C57 C59 H59B 109.469 no
C57 C59 H59C 109.482 no
H59A C59 H59B 109.469 no
H59A C59 H59C 109.476 no
H59B C59 H59C 109.458 no
N55 C60 H60A 108.898 no
N55 C60 H60B 108.894 no
C61 C60 H60A 108.884 no
C61 C60 H60B 108.888 no
H60A C60 H60B 107.734 no
C60 C61 H61 109.202 no
C62 C61 H61 109.188 no
C63 C61 H61 109.177 no
C61 C62 H62A 109.468 no
C61 C62 H62B 109.477 no
C61 C62 H62C 109.475 no
H62A C62 H62B 109.463 no
H62A C62 H62C 109.464 no
H62B C62 H62C 109.481 no
C61 C63 H63A 109.468 no
C61 C63 H63B 109.473 no
C61 C63 H63C 109.471 no
H63A C63 H63B 109.465 no
H63A C63 H63C 109.476 no
H63B C63 H63C 109.475 no
N72 C73 H73 127.172 no
C74 C73 H73 127.143 no
N75 C74 H74 126.849 no
C73 C74 H74 126.854 no
N72 C76 H76A 108.972 no
N72 C76 H76B 108.990 no
C77 C76 H76A 108.990 no
C77 C76 H76B 108.983 no
H76A C76 H76B 107.783 no
C76 C77 H77 108.039 no
C78 C77 H77 108.034 no
C79 C77 H77 108.037 no
C77 C78 H78A 109.471 no
C77 C78 H78B 109.473 no
C77 C78 H78C 109.470 no
H78A C78 H78B 109.477 no
H78A C78 H78C 109.473 no
H78B C78 H78C 109.463 no
C77 C79 H79A 109.481 no
C77 C79 H79B 109.473 no
C77 C79 H79C 109.474 no
H79A C79 H79B 109.465 no
H79A C79 H79C 109.462 no
H79B C79 H79C 109.474 no
N75 C80 H80A 108.622 no
N75 C80 H80B 108.612 no
C81 C80 H80A 108.604 no
C81 C80 H80B 108.609 no
H80A C80 H80B 107.582 no
C80 C81 H81 90.907 no
C82 C81 H81 90.892 no
C83 C81 H81 90.896 no
C81 C82 H82A 109.474 no
C81 C82 H82B 109.469 no
C81 C82 H82C 109.473 no
H82A C82 H82B 109.463 no
H82A C82 H82C 109.479 no
H82B C82 H82C 109.470 no
C81 C83 H83A 109.460 no
C81 C83 H83B 109.480 no
C81 C83 H83C 109.464 no
H83A C83 H83B 109.468 no
H83A C83 H83C 109.476 no
H83B C83 H83C 109.480 no
Ir51 C91 H91 79.183 no
C92 C91 H91 117.693 no
C98 C91 H91 117.690 no
Ir51 C92 H92 75.117 no
C91 C92 H92 117.297 no
C93 C92 H92 117.301 no
C92 C93 H93A 109.533 no
C92 C93 H93B 109.516 no
C94 C93 H93A 109.525 no
C94 C93 H93B 109.523 no
H93A C93 H93B 108.087 no
C93 C94 H94A 107.949 no
C93 C94 H94B 107.950 no
C95 C94 H94A 107.962 no
C95 C94 H94B 107.959 no
H94A C94 H94B 107.222 no
C94 C95 H95A 108.355 no
C94 C95 H95B 108.353 no
C96 C95 H95A 108.348 no
C96 C95 H95B 108.350 no
H95A C95 H95B 107.427 no
C95 C96 H96A 108.180 no
C95 C96 H96B 108.188 no
C97 C96 H96A 108.156 no
C97 C96 H96B 108.181 no
H96A C96 H96B 107.344 no
C96 C97 H97A 107.568 no
C96 C97 H97B 107.575 no
C98 C97 H97A 107.549 no
C98 C97 H97B 107.560 no
H97A C97 H97B 107.018 no
C91 C98 H98A 108.096 no
C91 C98 H98B 108.090 no
C97 C98 H98A 108.100 no
C97 C98 H98B 108.085 no
H98A C98 H98B 107.276 no

loop_
_geom_bond_atom_site_label_1
_geom_bond_atom_site_label_2
_geom_bond_distance
_geom_bond_publ_flag
Ir1 Cl1 2.382(4) yes
Ir1 C1 2.045(16) yes
Ir1 C21 2.037(18) yes
Ir1 C41 2.13(2) yes
Ir1 C42 2.162(18) yes
Ir51 Cl51 2.387(4) yes
Ir51 C51 2.057(17) yes
Ir51 C71 2.058(17) yes
Ir51 C91 2.183(15) yes
Ir51 C92 2.125(16) yes
N2 C1 1.39(3) yes
N2 C3 1.39(2) yes
N2 C6 1.47(3) yes
N5 C1 1.33(3) yes
N5 C4 1.41(2) yes
N5 C10 1.46(3) yes
N22 C21 1.38(3) yes
N22 C23 1.40(2) yes
N22 C26 1.44(3) yes
N25 C21 1.39(3) yes
N25 C24 1.38(2) yes
N25 C30 1.45(3) yes
N52 C51 1.33(3) yes
N52 C53 1.41(3) yes
N52 C56 1.47(3) yes
N55 C51 1.37(3) yes
N55 C54 1.35(3) yes
N55 C60 1.49(3) yes
N72 C71 1.38(3) yes
N72 C73 1.41(3) yes
N72 C76 1.49(3) yes
N75 C71 1.32(3) yes
N75 C74 1.40(3) yes
N75 C80 1.53(3) yes
C3 C4 1.33(3) yes
C6 C7 1.51(3) yes
C7 C8 1.53(3) yes
C7 C9 1.52(3) yes
C10 C11 1.54(3) yes
C11 C12 1.51(3) yes
C11 C13 1.54(3) yes
C23 C24 1.37(3) yes
C26 C27 1.58(3) yes
C27 C28 1.50(3) yes
C27 C29 1.46(3) yes
C30 C31 1.59(3) yes
C31 C32 1.41(4) yes
C31 C33 1.60(5) yes
C41 C42 1.51(3) yes
C41 C48 1.46(3) yes
C42 C43 1.53(3) yes
C43 C44 1.61(3) yes
C44 C45 1.51(3) yes
C45 C46 1.50(3) yes
C46 C47 1.50(4) yes
C47 C48 1.54(4) yes
C53 C54 1.31(3) yes
C56 C57 1.43(3) yes
C57 C58 1.34(4) yes
C57 C59 1.53(4) yes
C60 C61 1.56(3) yes
C61 C62 1.49(3) yes
C61 C63 1.51(3) yes
C73 C74 1.33(3) yes
C76 C77 1.56(3) yes
C77 C78 1.52(3) yes
C77 C79 1.54(3) yes
C80 C81 1.45(4) yes
C81 C82 1.23(4) yes
C81 C83 1.60(4) yes
C91 C92 1.43(3) yes
C91 C98 1.47(3) yes
C92 C93 1.52(3) yes
C93 C94 1.50(3) yes
C94 C95 1.56(3) yes
C95 C96 1.52(3) yes
C96 C97 1.54(3) yes
C97 C98 1.52(3) yes
C3 H3 0.950 no
C4 H4 0.950 no
C6 H6A 0.990 no
C6 H6B 0.990 no
C7 H7 1.000 no
C8 H8A 0.980 no
C8 H8B 0.980 no
C8 H8C 0.980 no
C9 H9A 0.980 no
C9 H9B 0.980 no
C9 H9C 0.980 no
C10 H10A 0.990 no
C10 H10B 0.990 no
C11 H11 1.000 no
C12 H12A 0.980 no
C12 H12B 0.980 no
C12 H12C 0.980 no
C13 H13A 0.980 no
C13 H13B 0.980 no
C13 H13C 0.980 no
C23 H23 0.950 no
C24 H24 0.950 no
C26 H26A 0.990 no
C26 H26B 0.990 no
C27 H27 1.000 no
C28 H28A 0.980 no
C28 H28B 0.980 no
C28 H28C 0.980 no
C29 H29A 0.980 no
C29 H29B 0.980 no
C29 H29C 0.980 no
C30 H30A 0.990 no
C30 H30B 0.990 no
C31 H31 1.000 no
C32 H32A 0.980 no
C32 H32B 0.980 no
C32 H32C 0.980 no
C33 H33A 0.980 no
C33 H33B 0.980 no
C33 H33C 0.980 no
C41 H41 0.950 no
C42 H42 0.950 no
C43 H43A 0.990 no
C43 H43B 0.990 no
C44 H44A 0.990 no
C44 H44B 0.990 no
C45 H45A 0.990 no
C45 H45B 0.990 no
C46 H46A 0.990 no
C46 H46B 0.990 no
C47 H47A 0.990 no
C47 H47B 0.990 no
C48 H48A 0.990 no
C48 H48B 0.990 no
C53 H53 0.950 no
C54 H54 0.950 no
C56 H56A 0.990 no
C56 H56B 0.990 no
C57 H57 1.000 no
C58 H58A 0.980 no
C58 H58B 0.980 no
C58 H58C 0.980 no
C59 H59A 0.980 no
C59 H59B 0.980 no
C59 H59C 0.980 no
C60 H60A 0.990 no
C60 H60B 0.990 no
C61 H61 1.000 no
C62 H62A 0.980 no
C62 H62B 0.980 no
C62 H62C 0.980 no
C63 H63A 0.980 no
C63 H63B 0.980 no
C63 H63C 0.980 no
C73 H73 0.950 no
C74 H74 0.950 no
C76 H76A 0.990 no
C76 H76B 0.990 no
C77 H77 1.000 no
C78 H78A 0.980 no
C78 H78B 0.980 no
C78 H78C 0.980 no
C79 H79A 0.980 no
C79 H79B 0.980 no
C79 H79C 0.980 no
C80 H80A 0.990 no
C80 H80B 0.990 no
C81 H81 1.000 no
C82 H82A 0.980 no
C82 H82B 0.980 no
C82 H82C 0.980 no
C83 H83A 0.980 no
C83 H83B 0.980 no
C83 H83C 0.980 no
C91 H91 0.950 no
C92 H92 0.950 no
C93 H93A 0.990 no
C93 H93B 0.990 no
C94 H94A 0.990 no
C94 H94B 0.990 no
C95 H95A 0.990 no
C95 H95B 0.990 no
C96 H96A 0.990 no
C96 H96B 0.990 no
C97 H97A 0.990 no
C97 H97B 0.990 no
C98 H98A 0.990 no
C98 H98B 0.990 no

loop_
_geom_contact_atom_site_label_1
_geom_contact_atom_site_label_2
_geom_contact_distance
_geom_contact_publ_flag
_geom_contact_site_symmetry_2
Ir1 C6 3.532(18) no .
Ir1 C10 3.417(19) no .
Ir1 C26 3.448(16) no .
Ir1 C30 3.501(19) no .
Ir51 C56 3.48(2) no .
Ir51 C60 3.515(17) no .
Ir51 C76 3.452(19) no .
Ir51 C80 3.492(17) no .
Cl1 N5 3.469(13) no .
Cl1 C10 3.576(19) no .
N2 C9 3.07(3) no .
N2 C10 3.57(3) no .
N2 C42 3.55(3) no .
N5 C6 3.57(3) no .
N5 C12 2.97(3) no .
N5 C41 3.53(3) no .
N22 C28 3.01(3) no .
N22 C30 3.56(3) no .
N22 C43 3.36(3) no .
N25 C26 3.56(3) no .
N25 C32 3.07(3) no .
N52 C58 2.99(3) no .
N52 C60 3.58(3) no .
N52 C92 3.53(3) no .
N55 C56 3.58(3) no .
N55 C63 3.01(3) no .
N55 C91 3.47(2) no .
N72 C79 3.25(3) no .
N72 C80 3.58(3) no .
N72 C93 3.51(2) no .
N75 C76 3.54(3) no .
N75 C82 3.01(3) no .
N75 C98 3.49(2) no .
C1 C7 3.57(3) no .
C3 C7 3.17(3) no .
C3 C10 3.57(3) no .
C4 C11 3.10(3) no .
C4 C12 3.46(3) no .
C6 C42 3.52(3) no .
C21 C31 3.43(3) no .
C21 C43 3.18(3) no .
C21 C48 3.58(3) no .
C23 C27 3.09(3) no .
C23 C28 3.45(3) no .
C24 C26 3.60(3) no .
C24 C31 3.33(3) no .
C24 C32 3.25(4) no .
C26 C43 3.37(3) no .
C30 C48 3.59(4) no .
C41 C44 3.42(3) no .
C41 C45 3.52(3) no .
C41 C46 3.01(3) no .
C42 C45 3.28(3) no .
C42 C46 3.31(3) no .
C42 C47 3.45(3) no .
C43 C46 3.36(3) no .
C43 C48 3.08(3) no .
C44 C47 3.59(4) no .
C44 C48 3.58(3) no .
C45 C48 3.13(3) no .
C51 C57 3.49(4) no .
C53 C57 3.31(4) no .
C53 C58 3.38(4) no .
C53 C60 3.57(3) no .
C54 C61 3.09(3) no .
C54 C63 3.59(3) no .
C60 C91 3.51(3) no .
C71 C77 3.44(3) no .
C71 C81 3.40(4) no .
C71 C93 3.38(3) no .
C71 C98 3.35(3) no .
C73 C77 3.30(3) no .
C73 C79 3.36(4) no .
C74 C81 3.24(4) no .
C74 C82 3.41(4) no .
C76 C93 3.45(3) no .
C80 C98 3.43(3) no .
C91 C94 3.38(3) no .
C91 C95 3.25(3) no .
C91 C96 3.28(3) no .
C92 C95 2.97(3) no .
C92 C96 3.50(3) no .
C92 C97 3.38(3) no .
C93 C96 3.18(3) no .
C93 C98 3.14(3) no .
C94 C97 3.59(3) no .
C95 C98 3.29(3) no .
Cl1 C53 3.325(19) no .
Cl1 C54 3.391(19) no .
C4 C54 3.60(3) no 5_665
C53 Cl1 3.325(19) no .
C53 C82 3.53(3) no 8_455
C54 Cl1 3.391(19) no .
C54 C4 3.60(3) no 5_665
C82 C53 3.53(3) no 8_555
Ir1 H6A 2.9698 no .
Ir1 H10A 2.8512 no .
Ir1 H26B 2.8440 no .
Ir1 H30A 3.0157 no .
Ir1 H43A 3.3823 no .
Ir1 H43B 3.1770 no .
Ir1 H48A 3.2847 no .
Ir1 H48B 3.3644 no .
Ir51 H56B 2.9253 no .
Ir51 H60A 2.9367 no .
Ir51 H76A 2.9262 no .
Ir51 H80A 2.9576 no .
Ir51 H81 3.5939 no .
Ir51 H93A 3.3631 no .
Ir51 H93B 3.3416 no .
Ir51 H98A 3.4641 no .
Ir51 H98B 3.2297 no .
Cl1 H9A 2.9740 no .
Cl1 H9B 3.4312 no .
Cl1 H10A 3.2769 no .
Cl1 H10B 3.3478 no .
Cl1 H28B 3.3208 no .
Cl1 H28C 3.5209 no .
Cl1 H31 2.7784 no .
Cl51 H56B 3.1322 no .
Cl51 H63A 3.4330 no .
Cl51 H63C 3.4527 no .
Cl51 H77 2.8139 no .
Cl51 H81 3.3837 no .
Cl51 H82A 3.2681 no .
N2 H4 3.1274 no .
N2 H7 2.6276 no .
N2 H9A 2.7458 no .
N2 H9B 3.4035 no .
N2 H41 3.3441 no .
N2 H42 2.7990 no .
N5 H3 3.1081 no .
N5 H11 2.8066 no .
N5 H12A 3.2044 no .
N5 H12C 2.6388 no .
N5 H41 2.6698 no .
N22 H24 3.1306 no .
N22 H27 2.7595 no .
N22 H28B 3.3428 no .
N22 H28C 2.6342 no .
N22 H43A 3.0827 no .
N22 H43B 2.9007 no .
N25 H23 3.1343 no .
N25 H31 2.7509 no .
N25 H32B 3.3017 no .
N25 H32C 2.7998 no .
N25 H43B 3.3525 no .
N25 H48A 3.2007 no .
N52 H54 3.1230 no .
N52 H57 2.6659 no .
N52 H58A 3.1891 no .
N52 H58B 2.7526 no .
N52 H91 3.5721 no .
N52 H92 2.6584 no .
N55 H53 3.0586 no .
N55 H61 2.7390 no .
N55 H63A 3.2916 no .
N55 H63C 2.6768 no .
N55 H91 2.6467 no .
N55 H92 3.3347 no .
N72 H74 3.1130 no .
N72 H77 2.6378 no .
N72 H79C 2.9640 no .
N72 H93A 3.3378 no .
N72 H93B 2.9928 no .
N72 H98B 3.5871 no .
N75 H73 3.1086 no .
N75 H81 2.6827 no .
N75 H82A 2.8951 no .
N75 H82B 3.0874 no .
N75 H98A 3.4527 no .
N75 H98B 2.8179 no .
C1 H3 3.1906 no .
C1 H4 3.1833 no .
C1 H6A 2.5965 no .
C1 H6B 3.1777 no .
C1 H9A 3.1381 no .
C1 H10A 2.5447 no .
C1 H10B 2.9903 no .
C1 H12C 3.4396 no .
C1 H41 2.2427 no .
C1 H42 2.5767 no .
C3 H6A 3.3227 no .
C3 H6B 2.8008 no .
C3 H7 2.8301 no .
C3 H9A 3.3554 no .
C4 H10A 3.2998 no .
C4 H10B 2.7962 no .
C4 H11 2.9166 no .
C4 H12C 2.8708 no .
C6 H3 2.8380 no .
C6 H8A 2.6828 no .
C6 H8B 2.6719 no .
C6 H8C 3.3323 no .
C6 H9A 2.6996 no .
C6 H9B 2.7121 no .
C6 H9C 3.3468 no .
C6 H42 2.6069 no .
C7 H3 3.1993 no .
C8 H6A 2.7484 no .
C8 H6B 2.5680 no .
C8 H9A 3.3776 no .
C8 H9B 2.7616 no .
C8 H9C 2.7135 no .
C9 H6A 2.6636 no .
C9 H6B 3.3495 no .
C9 H8A 2.7737 no .
C9 H8B 3.3744 no .
C9 H8C 2.7076 no .
C9 H28B 3.2707 no .
C9 H29A 3.5479 no .
C10 H4 2.8001 no .
C10 H12A 2.7208 no .
C10 H12B 3.3662 no .
C10 H12C 2.7116 no .
C10 H13A 2.6765 no .
C10 H13B 2.6561 no .
C10 H13C 3.3405 no .
C10 H41 2.8732 no .
C11 H4 3.0226 no .
C11 H41 3.5555 no .
C12 H4 3.4991 no .
C12 H10A 2.7987 no .
C12 H10B 3.3584 no .
C12 H13A 2.7634 no .
C12 H13B 3.3771 no .
C12 H13C 2.7271 no .
C12 H41 3.1680 no .
C13 H10A 2.5974 no .
C13 H10B 2.6807 no .
C13 H12A 2.7471 no .
C13 H12B 2.7313 no .
C13 H12C 3.3822 no .
C13 H33C 3.3773 no .
C21 H23 3.2151 no .
C21 H24 3.2021 no .
C21 H26A 3.0509 no .
C21 H26B 2.5348 no .
C21 H28C 3.3175 no .
C21 H30A 2.5879 no .
C21 H30B 3.2263 no .
C21 H31 3.2496 no .
C21 H43A 3.2692 no .
C21 H43B 2.6805 no .
C21 H48A 3.1171 no .
C23 H26A 2.8412 no .
C23 H26B 3.2794 no .
C23 H27 2.8246 no .
C23 H28C 2.8562 no .
C24 H30A 3.2634 no .
C24 H30B 2.6640 no .
C24 H31 3.5896 no .
C24 H32B 3.3380 no .
C24 H32C 2.6723 no .
C26 H9B 3.5235 no .
C26 H23 2.8031 no .
C26 H28A 3.3803 no .
C26 H28B 2.7643 no .
C26 H28C 2.6637 no .
C26 H29A 2.7446 no .
C26 H29B 3.3641 no .
C26 H29C 2.6514 no .
C26 H43A 2.7101 no .
C26 H43B 3.2924 no .
C27 H9B 3.5894 no .
C27 H23 2.9988 no .
C28 H9B 3.3750 no .
C28 H23 3.4925 no .
C28 H26A 3.3674 no .
C28 H26B 2.7688 no .
C28 H29A 2.6865 no .
C28 H29B 2.6843 no .
C28 H29C 3.3194 no .
C29 H9B 3.5182 no .
C29 H26A 2.6755 no .
C29 H26B 2.7181 no .
C29 H28A 2.6929 no .
C29 H28B 2.6955 no .
C29 H28C 3.3118 no .
C30 H24 2.7968 no .
C30 H32A 3.3204 no .
C30 H32B 2.5758 no .
C30 H32C 2.6857 no .
C30 H33A 2.5959 no .
C30 H33B 3.3366 no .
C30 H33C 2.6250 no .
C30 H48A 3.2764 no .
C30 H48B 3.1022 no .
C31 H24 3.4693 no .
C32 H24 3.0616 no .
C32 H30A 3.2827 no .
C32 H30B 2.6115 no .
C32 H33A 2.7557 no .
C32 H33B 2.7544 no .
C32 H33C 3.3390 no .
C33 H13A 3.5953 no .
C33 H30A 2.4980 no .
C33 H30B 2.6795 no .
C33 H32A 2.7127 no .
C33 H32B 2.7126 no .
C33 H32C 3.3754 no .
C41 H10A 3.1309 no .
C41 H12A 3.2921 no .
C41 H30A 3.1916 no .
C41 H43A 3.4049 no .
C41 H43B 2.7179 no .
C41 H44B 3.5742 no .
C41 H46B 2.7699 no .
C41 H47A 2.8001 no .
C41 H47B 3.3444 no .
C42 H6A 2.7922 no .
C42 H26B 3.2813 no .
C42 H44A 3.3625 no .
C42 H44B 2.5946 no .
C42 H45A 3.5606 no .
C42 H46B 2.9262 no .
C42 H48A 2.6935 no .
C42 H48B 3.3613 no .
C43 H26A 3.0228 no .
C43 H26B 3.1420 no .
C43 H45A 2.7439 no .
C43 H45B 3.4548 no .
C43 H46B 3.2942 no .
C43 H48A 2.6714 no .
C43 H41 3.4756 no .
C44 H46A 3.3000 no .
C44 H46B 2.5952 no .
C44 H48A 3.2940 no .
C44 H42 3.0589 no .
C45 H43A 3.4493 no .
C45 H43B 2.7549 no .
C45 H47A 3.4041 no .
C45 H47B 2.8740 no .
C45 H48A 2.9128 no .
C46 H43B 3.4972 no .
C46 H44A 3.3927 no .
C46 H44B 2.7406 no .
C46 H48A 2.8247 no .
C46 H48B 3.3811 no .
C47 H45A 2.6090 no .
C47 H45B 3.3014 no .
C47 H41 3.0490 no .
C48 H12A 3.5771 no .
C48 H30A 2.8039 no .
C48 H43B 2.7636 no .
C48 H45A 2.9539 no .
C48 H46A 3.3796 no .
C48 H46B 2.8033 no .
C48 H42 3.4460 no .
C51 H53 3.1404 no .
C51 H54 3.1579 no .
C51 H56A 3.1491 no .
C51 H56B 2.5869 no .
C51 H57 3.3314 no .
C51 H58B 3.5480 no .
C51 H60A 2.5987 no .
C51 H60B 3.1320 no .
C51 H63C 3.2128 no .
C51 H91 2.4310 no .
C51 H92 2.2768 no .
C53 H56A 2.6841 no .
C53 H56B 3.2974 no .
C53 H58A 3.2083 no .
C53 H58B 3.0886 no .
C54 H60A 3.2831 no .
C54 H60B 2.8056 no .
C54 H61 2.8201 no .
C54 H63C 3.0754 no .
C56 H53 2.8282 no .
C56 H58A 2.7786 no .
C56 H58B 2.7206 no .
C56 H58C 3.2679 no .
C56 H59A 2.9253 no .
C56 H59B 3.2319 no .
C56 H59C 2.4997 no .
C56 H78C 3.5211 no .
C56 H92 2.8748 no .
C57 H53 3.4027 no .
C57 H92 3.0224 no .
C58 H53 3.3242 no .
C58 H56A 2.9518 no .
C58 H56B 3.2056 no .
C58 H59A 2.6849 no .
C58 H59B 2.6310 no .
C58 H59C 3.2324 no .
C58 H92 3.4877 no .
C59 H56A 2.6356 no .
C59 H56B 2.6154 no .
C59 H58A 2.8380 no .
C59 H58B 3.2222 no .
C59 H58C 2.4341 no .
C59 H78C 3.3846 no .
C60 H54 2.7823 no .
C60 H62A 3.3282 no .
C60 H62B 2.6295 no .
C60 H62C 2.6492 no .
C60 H63A 2.6615 no .
C60 H63B 3.3527 no .
C60 H63C 2.6878 no .
C60 H91 2.5703 no .
C61 H54 3.0545 no .
C62 H60A 2.6775 no .
C62 H60B 2.6082 no .
C62 H63A 2.6968 no .
C62 H63B 2.6781 no .
C62 H63C 3.3231 no .
C63 H60A 2.6749 no .
C63 H60B 3.3463 no .
C63 H62A 2.6726 no .
C63 H62B 2.6937 no .
C63 H62C 3.3266 no .
C71 H73 3.2235 no .
C71 H74 3.1873 no .
C71 H76A 2.6149 no .
C71 H76B 3.2434 no .
C71 H77 3.1873 no .
C71 H80A 2.5807 no .
C71 H80B 3.1901 no .
C71 H81 3.2017 no .
C71 H82A 3.3626 no .
C71 H93A 3.5068 no .
C71 H93B 2.9449 no .
C71 H98A 3.5756 no .
C71 H98B 2.7649 no .
C71 H91 3.5855 no .
C71 H92 3.5497 no .
C73 H76A 3.3412 no .
C73 H76B 2.7545 no .
C73 H77 3.4308 no .
C73 H79C 2.7224 no .
C74 H80A 3.3440 no .
C74 H80B 2.7659 no .
C74 H82A 3.3618 no .
C74 H82B 3.0634 no .
C76 H73 2.8742 no .
C76 H78A 2.7081 no .
C76 H78B 3.3544 no .
C76 H78C 2.6513 no .
C76 H79A 3.4330 no .
C76 H79B 2.8072 no .
C76 H79C 2.7998 no .
C76 H93A 2.8781 no .
C76 H93B 3.2651 no .
C77 H73 3.4353 no .
C78 H59C 3.3049 no .
C78 H76A 2.5582 no .
C78 H76B 2.8094 no .
C78 H79A 2.6691 no .
C78 H79B 2.6963 no .
C78 H79C 3.3421 no .
C79 H73 3.1087 no .
C79 H76A 3.4209 no .
C79 H76B 2.7148 no .
C79 H78A 2.6914 no .
C79 H78B 2.6626 no .
C79 H78C 3.3466 no .
C80 H74 2.8523 no .
C80 H82A 2.7444 no .
C80 H82B 2.8020 no .
C80 H82C 3.2371 no .
C80 H83A 3.1317 no .
C80 H83B 3.0622 no .
C80 H83C 2.4040 no .
C80 H98A 2.9646 no .
C80 H98B 3.0785 no .
C81 H74 3.3295 no .
C82 H74 3.4508 no .
C82 H80A 3.0970 no .
C82 H80B 3.0590 no .
C82 H83A 2.6730 no .
C82 H83B 2.7064 no .
C82 H83C 3.2064 no .
C83 H80A 2.5811 no .
C83 H80B 2.6052 no .
C83 H82A 3.1293 no .
C83 H82B 3.0083 no .
C83 H82C 2.3488 no .
C91 H60A 2.9410 no .
C91 H60B 3.5773 no .
C91 H80A 3.1332 no .
C91 H93A 3.3593 no .
C91 H93B 2.7493 no .
C91 H95A 2.8368 no .
C91 H96A 3.5735 no .
C91 H97A 2.7008 no .
C91 H97B 3.3413 no .
C92 H56B 3.4629 no .
C92 H57 3.0554 no .
C92 H76A 3.1621 no .
C92 H94A 3.3160 no .
C92 H94B 2.7765 no .
C92 H95A 2.6941 no .
C92 H98A 3.3168 no .
C92 H98B 2.7055 no .
C93 H57 3.4245 no .
C93 H76A 2.8253 no .
C93 H76B 3.5576 no .
C93 H95A 2.8576 no .
C93 H95B 3.4240 no .
C93 H96A 2.9866 no .
C93 H98B 2.8926 no .
C93 H91 3.4440 no .
C94 H96A 2.5883 no .
C94 H96B 3.3327 no .
C94 H92 2.9898 no .
C95 H93A 3.4361 no .
C95 H93B 2.9294 no .
C95 H97A 2.7696 no .
C95 H97B 3.4092 no .
C95 H98B 3.5386 no .
C95 H92 3.5785 no .
C96 H93B 3.0163 no .
C96 H94A 2.8422 no .
C96 H94B 3.4264 no .
C96 H98A 3.4321 no .
C96 H98B 2.7928 no .
C97 H93B 3.3858 no .
C97 H95A 2.5920 no .
C97 H95B 3.3220 no .
C97 H91 3.1110 no .
C98 H80A 2.8452 no .
C98 H80B 3.4697 no .
C98 H93B 2.8372 no .
C98 H95A 3.1496 no .
C98 H96A 2.8157 no .
C98 H96B 3.4320 no .
C98 H92 3.3871 no .
H3 H4 2.4601 no .
H3 H6B 2.8773 no .
H3 H7 2.6112 no .
H4 H10B 2.9416 no .
H4 H11 2.5352 no .
H4 H12C 2.9758 no .
H6A H7 2.8439 no .
H6A H8A 2.5793 no .
H6A H8B 3.0666 no .
H6A H9A 2.9321 no .
H6A H9B 2.4942 no .
H6A H9C 3.5624 no .
H6A H26B 2.9780 no .
H6A H43A 3.3990 no .
H6A H42 1.9237 no .
H6B H7 2.3872 no .
H6B H8A 2.8123 no .
H6B H8B 2.3774 no .
H6B H8C 3.4823 no .
H6B H9B 3.5729 no .
H6B H42 2.8376 no .
H7 H8A 2.8613 no .
H7 H8B 2.3392 no .
H7 H8C 2.3706 no .
H7 H9A 2.3347 no .
H7 H9B 2.8521 no .
H7 H9C 2.3514 no .
H8A H9B 2.6363 no .
H8A H9C 3.0446 no .
H8A H29A 3.1727 no .
H8B H9C 3.5872 no .
H8C H9A 3.5909 no .
H8C H9B 3.0169 no .
H8C H9C 2.5132 no .
H9A H28B 3.4302 no .
H9B H26B 2.7044 no .
H9B H28B 2.5111 no .
H9B H29A 2.6993 no .
H9C H28B 3.4339 no .
H10A H11 2.8633 no .
H10A H12A 2.6383 no .
H10A H12C 3.1231 no .
H10A H13A 2.4092 no .
H10A H13B 2.8379 no .
H10A H13C 3.5117 no .
H10A H30A 3.1616 no .
H10A H33C 2.8999 no .
H10A H48B 3.2728 no .
H10A H41 2.3502 no .
H10B H11 2.3176 no .
H10B H12C 3.5695 no .
H10B H13A 2.9924 no .
H10B H13B 2.4744 no .
H10B H13C 3.5654 no .
H11 H12A 2.8540 no .
H11 H12B 2.3504 no .
H11 H12C 2.3443 no .
H11 H13A 2.8735 no .
H11 H13B 2.3601 no .
H11 H13C 2.3824 no .
H12A H13A 2.6058 no .
H12A H13C 3.0183 no .
H12A H47A 3.0778 no .
H12A H48B 3.2484 no .
H12A H41 2.5716 no .
H12B H13A 3.0497 no .
H12B H13C 2.5498 no .
H12C H41 3.1096 no .
H13A H33C 2.6667 no .
H13B H33C 3.2617 no .
H23 H24 2.5054 no .
H23 H26A 3.0020 no .
H23 H27 2.4407 no .
H23 H28C 3.0029 no .
H24 H30B 2.6647 no .
H24 H32B 2.9227 no .
H24 H32C 2.5137 no .
H26A H27 2.3791 no .
H26A H28C 3.5551 no .
H26A H29A 3.0078 no .
H26A H29B 3.5549 no .
H26A H29C 2.4343 no .
H26A H43A 2.2313 no .
H26A H43B 3.0092 no .
H26B H27 2.8854 no .
H26B H28B 2.6391 no .
H26B H28C 3.0018 no .
H26B H29A 2.5805 no .
H26B H29C 2.9356 no .
H26B H43A 2.5116 no .
H26B H43B 3.2970 no .
H26B H42 3.2022 no .
H27 H28A 2.3019 no .
H27 H28B 2.8311 no .
H27 H28C 2.3294 no .
H27 H29A 2.8024 no .
H27 H29B 2.2666 no .
H27 H29C 2.2948 no .
H28A H29A 2.9903 no .
H28A H29B 2.5237 no .
H28A H29C 3.5784 no .
H28B H29A 2.5292 no .
H28B H29B 2.9908 no .
H28B H29C 3.5814 no .
H28C H29A 3.5677 no .
H28C H29B 3.5647 no .
H30A H31 2.4901 no .
H30A H32B 3.4279 no .
H30A H32C 3.5914 no .
H30A H33A 2.6888 no .
H30A H33B 3.4340 no .
H30A H33C 2.2825 no .
H30A H48A 2.7129 no .
H30A H48B 2.2190 no .
H30A H41 3.3147 no .
H30B H31 2.9288 no .
H30B H32A 3.5004 no .
H30B H32B 2.3402 no .
H30B H32C 2.9327 no .
H30B H33A 2.4398 no .
H30B H33B 3.5678 no .
H30B H33C 2.9911 no .
H30B H48A 3.3990 no .
H30B H48B 3.2813 no .
H31 H32A 2.3101 no .
H31 H32B 2.7924 no .
H31 H32C 2.2532 no .
H31 H33A 2.9359 no .
H31 H33B 2.4823 no .
H31 H33C 2.4283 no .
H32A H33A 3.0340 no .
H32A H33B 2.5758 no .
H32A H33C 3.5816 no .
H32B H33A 2.5770 no .
H32B H33B 3.0320 no .
H32B H33C 3.5822 no .
H33C H48B 3.5868 no .
H43A H44A 2.3453 no .
H43A H44B 2.5484 no .
H43A H45A 3.5548 no .
H43A H48A 3.5515 no .
H43A H42 2.3930 no .
H43B H44A 2.5668 no .
H43B H44B 2.9213 no .
H43B H45A 2.4940 no .
H43B H48A 2.0897 no .
H43B H48B 3.5335 no .
H43B H42 2.8925 no .
H44A H45A 2.3939 no .
H44A H45B 2.2348 no .
H44A H46B 3.4909 no .
H44B H45A 2.8357 no .
H44B H45B 2.4020 no .
H44B H46A 3.3644 no .
H44B H46B 2.4008 no .
H44B H42 2.8385 no .
H45A H46A 2.5460 no .
H45A H46B 2.7649 no .
H45A H47A 3.5519 no .
H45A H47B 2.6114 no .
H45A H48A 2.4830 no .
H45B H46A 2.1111 no .
H45B H46B 2.5441 no .
H45B H47B 3.4410 no .
H46A H47A 2.3299 no .
H46A H47B 2.2811 no .
H46B H47A 2.2697 no .
H46B H47B 2.8249 no .
H46B H48A 3.2369 no .
H46B H41 3.2883 no .
H46B H42 3.3903 no .
H47A H48A 2.8637 no .
H47A H48B 2.3229 no .
H47A H41 3.0302 no .
H47B H48A 2.3222 no .
H47B H48B 2.3909 no .
H48A H41 2.7985 no .
H48B H41 2.2737 no .
H53 H54 2.4392 no .
H53 H56A 2.7074 no .
H53 H58A 2.8839 no .
H53 H58B 3.2189 no .
H54 H60B 2.8931 no .
H54 H61 2.4998 no .
H54 H63C 3.3659 no .
H56A H57 2.6611 no .
H56A H58A 2.9462 no .
H56A H58B 3.3613 no .
H56A H59A 2.7856 no .
H56A H59B 3.5545 no .
H56A H59C 2.6051 no .
H56B H57 1.9984 no .
H56B H58B 3.4026 no .
H56B H59A 3.2514 no .
H56B H59B 3.3031 no .
H56B H59C 2.3047 no .
H56B H76A 3.0100 no .
H56B H78C 2.6727 no .
H56B H92 2.6719 no .
H57 H58A 2.6220 no .
H57 H58B 1.9730 no .
H57 H58C 2.1074 no .
H57 H59A 2.7480 no .
H57 H59B 2.1199 no .
H57 H59C 2.2984 no .
H57 H76A 3.5612 no .
H57 H93A 2.9848 no .
H57 H94B 3.3649 no .
H57 H92 2.2505 no .
H58A H59A 2.7726 no .
H58A H59B 3.2059 no .
H58B H59B 3.3729 no .
H58B H92 3.0020 no .
H58C H59A 2.6809 no .
H58C H59B 2.2836 no .
H58C H59C 3.3484 no .
H59C H78A 3.4063 no .
H59C H78C 2.4406 no .
H60A H61 2.9015 no .
H60A H62A 3.5680 no .
H60A H62B 2.4616 no .
H60A H62C 2.9783 no .
H60A H63A 2.4619 no .
H60A H63B 3.5683 no .
H60A H63C 2.9684 no .
H60A H80A 3.0145 no .
H60A H98A 3.2221 no .
H60A H91 2.0901 no .
H60B H61 2.4279 no .
H60B H62A 3.5246 no .
H60B H62B 2.8448 no .
H60B H62C 2.4095 no .
H60B H63A 3.5482 no .
H60B H63C 3.5963 no .
H60B H91 2.6434 no .
H61 H62A 2.3537 no .
H61 H62B 2.8437 no .
H61 H62C 2.3243 no .
H61 H63A 2.8574 no .
H61 H63B 2.3696 no .
H61 H63C 2.3417 no .
H62A H63A 2.9781 no .
H62A H63B 2.4922 no .
H62A H63C 3.5571 no .
H62B H63A 2.5350 no .
H62B H63B 2.9813 no .
H62B H63C 3.5819 no .
H62B H83A 3.2161 no .
H62B H83C 3.2503 no .
H62C H63A 3.5880 no .
H62C H63B 3.5640 no .
H63A H81 3.0513 no .
H63A H83A 3.1517 no .
H73 H74 2.4714 no .
H73 H76B 2.7848 no .
H73 H79B 3.2294 no .
H73 H79C 2.4146 no .
H74 H80B 2.7874 no .
H74 H82B 2.8878 no .
H76A H77 2.4733 no .
H76A H78A 2.8022 no .
H76A H78B 3.4759 no .
H76A H78C 2.3350 no .
H76A H93A 2.1673 no .
H76A H93B 2.9046 no .
H76A H92 3.1602 no .
H76B H77 2.8804 no .
H76B H78A 2.6614 no .
H76B H78C 3.0981 no .
H76B H79B 2.5636 no .
H76B H79C 2.9489 no .
H76B H93A 2.9087 no .
H76B H93B 3.3055 no .
H77 H78A 2.8564 no .
H77 H78B 2.3456 no .
H77 H78C 2.3547 no .
H77 H79A 2.3669 no .
H77 H79B 2.8741 no .
H77 H79C 2.3767 no .
H78A H79A 2.9635 no .
H78A H79B 2.5233 no .
H78A H79C 3.5876 no .
H78B H79A 2.4631 no .
H78B H79B 2.9616 no .
H78B H79C 3.5527 no .
H78C H79A 3.5616 no .
H78C H79B 3.5957 no .
H80A H81 1.8695 no .
H80A H82A 3.2266 no .
H80A H83A 3.0795 no .
H80A H83B 3.3786 no .
H80A H83C 2.2743 no .
H80A H98A 2.2865 no .
H80A H98B 2.7607 no .
H80A H91 3.1294 no .
H80B H81 2.5858 no .
H80B H82A 3.5212 no .
H80B H82B 3.1661 no .
H80B H83A 3.4672 no .
H80B H83B 2.9782 no .
H80B H83C 2.3734 no .
H80B H98A 2.9213 no .
H80B H98B 3.0810 no .
H81 H82A 1.6975 no .
H81 H82B 2.4598 no .
H81 H82C 2.0213 no .
H81 H83A 2.0260 no .
H81 H83B 2.7011 no .
H81 H83C 2.3429 no .
H82A H83A 3.2190 no .
H82A H83B 3.5819 no .
H82B H83A 3.4350 no .
H82B H83B 3.0396 no .
H82C H83A 2.3257 no .
H82C H83B 2.4864 no .
H82C H83C 3.2819 no .
H93A H94A 2.3939 no .
H93A H94B 2.2549 no .
H93A H92 2.3256 no .
H93B H94A 2.2686 no .
H93B H94B 2.8301 no .
H93B H95A 3.3270 no .
H93B H96A 2.5681 no .
H93B H98B 2.3102 no .
H93B H92 2.8481 no .
H94A H95A 2.8747 no .
H94A H95B 2.3516 no .
H94A H96A 2.5402 no .
H94A H96B 3.4294 no .
H94B H95A 2.3553 no .
H94B H95B 2.3666 no .
H94B H96A 3.5317 no .
H94B H92 2.9808 no .
H95A H96A 2.7905 no .
H95A H96B 2.5867 no .
H95A H97A 2.4505 no .
H95A H97B 3.5140 no .
H95A H91 3.3417 no .
H95A H92 3.1651 no .
H95B H96A 2.5852 no .
H95B H96B 2.1598 no .
H95B H97A 3.3798 no .
H96A H97A 2.8542 no .
H96A H97B 2.3766 no .
H96A H98B 2.6166 no .
H96B H97A 2.3708 no .
H96B H97B 2.2869 no .
H97A H98A 2.3696 no .
H97A H98B 2.8386 no .
H97A H91 3.0156 no .
H97B H98A 2.2528 no .
H97B H98B 2.3749 no .
H98A H91 2.2415 no .
H98B H91 2.7679 no .
H98B H92 3.5974 no .
H41 H42 2.4440 no .
H91 H92 2.3049 no .
Cl1 H4 2.9864 no 5_665
Cl1 H11 3.2356 no 5_665
Cl1 H53 2.7805 no .
Cl1 H54 2.9144 no .
Cl51 H23 2.8553 no 8_555
Cl51 H27 2.8130 no 8_555
Cl51 H74 2.8912 no 8_455
N5 H10B 3.2267 no 5_665
N22 H80B 3.3472 no 1_455
N52 H82B 3.0180 no 8_455
N55 H4 3.5968 no 5_665
N55 H12C 3.5295 no 5_665
N75 H29C 3.3657 no 1_655
C3 H10B 3.3353 no 5_665
C3 H13B 3.5500 no 5_665
C3 H60B 3.1968 no 5_665
C4 H10B 2.7707 no 5_665
C4 H54 3.0806 no 5_665
C4 H60B 3.3827 no 5_665
C6 H45B 3.3444 no 5_565
C7 H13B 3.5469 no 5_665
C7 H94B 3.2825 no 6_465
C7 H95B 3.0389 no 6_465
C8 H12A 3.4841 no 2_555
C8 H13A 3.2322 no 2_555
C8 H13C 3.4265 no 2_555
C8 H46A 3.4649 no 5_565
C8 H94B 3.4426 no 6_465
C8 H95B 3.3478 no 6_465
C8 H96B 3.2452 no 1_455
C9 H13B 3.1055 no 5_665
C9 H13C 3.5447 no 5_665
C9 H58A 3.5638 no .
C9 H95B 3.3091 no 6_465
C10 H4 3.5890 no 5_665
C10 H10B 3.5724 no 5_665
C11 H9A 3.4891 no 5_665
C11 H58B 3.2209 no 5_665
C12 H8C 3.3605 no 2_545
C12 H58B 2.9450 no 5_665
C12 H95A 3.1036 no 5_665
C13 H8B 3.4450 no 2_545
C13 H8C 3.5309 no 2_545
C13 H9A 3.1401 no 5_665
C13 H9C 3.4678 no 5_665
C13 H58B 3.4297 no 5_665
C13 H95B 3.3531 no 2_645
C13 H96B 3.2686 no 2_645
C23 H80B 3.2458 no 1_455
C23 H83B 3.4090 no 1_455
C23 H83C 3.5781 no 1_455
C24 H79B 3.5172 no 7_645
C26 H80B 2.9687 no 1_455
C26 H97B 3.5085 no 1_455
C27 H80B 3.3304 no 1_455
C28 H53 2.9795 no .
C28 H77 3.5949 no 8_455
C28 H82A 3.1779 no 8_455
C29 H33A 3.4045 no 2_555
C29 H79A 3.5684 no 8_455
C29 H98B 3.5534 no 1_455
C31 H54 3.5210 no .
C32 H78B 3.4996 no 7_645
C32 H82C 3.1173 no 8_455
C32 H83A 3.3955 no 8_455
C33 H93B 3.1835 no 2_645
C33 H94A 3.0016 no 2_645
C33 H96A 3.2487 no 2_645
C43 H97B 3.2438 no 1_455
C43 H98A 3.1610 no 1_455
C44 H97A 3.4143 no 1_455
C44 H98A 3.3186 no 1_455
C45 H6B 3.1550 no 5_565
C45 H58C 3.4589 no 2_545
C45 H59B 3.2921 no 2_545
C45 H62C 3.5496 no 1_455
C46 H6B 3.3079 no 5_565
C46 H58C 3.3078 no 2_545
C46 H96B 3.2440 no 5_665
C46 H97A 3.5456 no 5_665
C47 H9C 3.3745 no 2_545
C47 H58C 3.2650 no 2_545
C47 H95B 3.5024 no 5_665
C47 H96B 3.5708 no 5_665
C51 H82B 3.5707 no 8_455
C53 H11 3.5719 no 5_665
C53 H28C 3.4624 no .
C53 H82B 2.8896 no 8_455
C53 H82C 3.4486 no 8_455
C54 H4 2.8756 no 5_665
C54 H31 3.4291 no .
C54 H82B 3.4699 no 8_455
C56 H74 3.4176 no 8_455
C56 H82B 3.3182 no 8_455
C58 H12B 3.0643 no 5_665
C58 H13C 3.2113 no 5_665
C58 H47B 3.1167 no 2_555
C59 H45A 3.2811 no 2_555
C59 H62A 3.3467 no 2_655
C59 H62B 3.5016 no 2_655
C59 H79C 3.0430 no 8_455
C61 H32A 3.5874 no .
C62 H59B 3.0031 no 2_645
C62 H59C 3.5254 no 2_645
C62 H78A 3.5968 no 2_645
C62 H93A 3.5561 no 2_645
C63 H23 3.5882 no 8_555
C63 H24 3.4218 no 8_555
C63 H32A 3.5411 no .
C63 H78A 3.4020 no 2_645
C63 H83B 3.3337 no 8_455
C73 H32B 3.5967 no 2_655
C73 H56A 3.3342 no 8_555
C73 H78B 3.3754 no 8_555
C73 H78C 3.3938 no 8_555
C74 H27 3.4587 no 1_655
C74 H29C 3.2664 no 1_655
C74 H56A 3.1585 no 8_555
C74 H56B 3.5740 no 8_555
C74 H78B 3.5841 no 8_555
C74 H78C 3.5321 no 8_555
C76 H62A 3.4728 no 2_655
C77 H28A 3.5514 no 8_555
C77 H29B 3.4465 no 8_555
C78 H24 3.3955 no 7_655
C78 H29B 3.5820 no 8_555
C78 H32B 3.3028 no 7_655
C78 H62A 3.4327 no 2_655
C78 H63B 3.5243 no 2_655
C78 H73 3.2524 no 8_455
C78 H74 3.5686 no 8_455
C79 H28A 3.3743 no 8_555
C79 H29B 3.3845 no 8_555
C79 H30B 3.5138 no 7_655
C79 H59A 2.9680 no 8_555
C80 H26A 3.0978 no 1_655
C82 H28C 3.1654 no 8_555
C82 H32C 3.2346 no 8_555
C82 H53 3.4099 no 8_555
C82 H56A 3.5210 no 8_555
C82 H63C 3.5391 no 8_555
C83 H23 3.5751 no 1_655
C83 H32C 3.3703 no 8_555
C92 H12B 3.4732 no 5_665
C93 H33B 3.0582 no 2_655
C94 H3 3.4976 no 6_565
C94 H7 2.8896 no 6_565
C94 H33B 3.0396 no 2_655
C95 H7 3.0040 no 6_565
C95 H8C 3.4562 no 6_565
C95 H13B 3.5059 no 2_655
C95 H47A 3.0927 no 5_665
C96 H8A 3.1793 no 1_655
C96 H13A 3.4321 no 2_655
C96 H46A 3.4560 no 5_665
C96 H47A 3.4617 no 5_665
C97 H43A 3.0074 no 1_655
C97 H46B 3.5250 no 5_665
C98 H26A 3.2374 no 1_655
C98 H29C 3.4333 no 1_655
C98 H43A 3.0992 no 1_655
C98 H44A 3.4207 no 1_655
H3 C94 3.4976 no 6_465
H3 H13B 3.5152 no 5_665
H3 H54 3.5018 no 5_665
H3 H60B 2.9963 no 5_665
H3 H61 3.3009 no 5_665
H3 H62C 3.0580 no 5_665
H3 H94A 2.8481 no 6_465
H3 H94B 3.2023 no 6_465
H4 Cl1 2.9864 no 5_665
H4 N55 3.5968 no 5_665
H4 C10 3.5890 no 5_665
H4 C54 2.8756 no 5_665
H4 H10B 2.6772 no 5_665
H4 H54 2.3008 no 5_665
H4 H60B 3.3768 no 5_665
H6A H97B 3.1366 no 1_455
H6B C45 3.1550 no 5_565
H6B C46 3.3079 no 5_565
H6B H44B 3.5745 no 5_565
H6B H45B 2.3714 no 5_565
H6B H46A 2.7748 no 5_565
H6B H46B 3.3969 no 5_565
H7 C94 2.8896 no 6_465
H7 C95 3.0040 no 6_465
H7 H13B 2.9803 no 5_665
H7 H94A 2.8073 no 6_465
H7 H94B 2.4320 no 6_465
H7 H95A 3.4299 no 6_465
H7 H95B 2.3357 no 6_465
H8A C96 3.1793 no 1_455
H8A H13A 3.0689 no 2_555
H8A H13C 3.4699 no 2_555
H8A H46A 3.4134 no 5_565
H8A H96A 3.0335 no 1_455
H8A H96B 2.5759 no 1_455
H8A H97B 3.0085 no 1_455
H8B C13 3.4450 no 2_555
H8B H12A 3.4478 no 2_555
H8B H12B 3.2370 no 2_555
H8B H13A 3.1555 no 2_555
H8B H13C 2.8828 no 2_555
H8B H45B 3.5050 no 5_565
H8B H46A 2.7235 no 5_565
H8B H58C 3.4780 no 6_465
H8B H94B 3.0684 no 6_465
H8B H96B 3.0512 no 1_455
H8C C12 3.3605 no 2_555
H8C C13 3.5309 no 2_555
H8C C95 3.4562 no 6_465
H8C H12A 2.6910 no 2_555
H8C H12B 3.2360 no 2_555
H8C H13A 2.9274 no 2_555
H8C H13C 3.3924 no 2_555
H8C H47A 3.0275 no 2_555
H8C H48B 3.3818 no 2_555
H8C H94B 3.4371 no 6_465
H8C H95A 3.2217 no 6_465
H8C H95B 2.8660 no 6_465
H9A C11 3.4891 no 5_665
H9A C13 3.1401 no 5_665
H9A H11 2.9064 no 5_665
H9A H13B 2.5253 no 5_665
H9A H13C 3.1374 no 5_665
H9A H58A 3.5143 no .
H9A H95B 3.5845 no 6_465
H9B H58A 3.5702 no .
H9C C13 3.4678 no 5_665
H9C C47 3.3745 no 2_555
H9C H13B 3.0077 no 5_665
H9C H13C 3.0574 no 5_665
H9C H47A 2.9748 no 2_555
H9C H47B 2.8422 no 2_555
H9C H58A 3.0491 no .
H9C H95B 2.8084 no 6_465
H10B N5 3.2267 no 5_665
H10B C3 3.3353 no 5_665
H10B C4 2.7707 no 5_665
H10B C10 3.5724 no 5_665
H10B H4 2.6772 no 5_665
H10B H10B 2.9734 no 5_665
H11 Cl1 3.2356 no 5_665
H11 C53 3.5719 no 5_665
H11 H9A 2.9064 no 5_665
H11 H58A 3.5305 no 5_665
H11 H58B 2.8990 no 5_665
H12A C8 3.4841 no 2_545
H12A H8B 3.4478 no 2_545
H12A H8C 2.6910 no 2_545
H12A H95A 2.7460 no 5_665
H12B C58 3.0643 no 5_665
H12B C92 3.4732 no 5_665
H12B H8B 3.2370 no 2_545
H12B H8C 3.2360 no 2_545
H12B H57 3.4585 no 5_665
H12B H58A 3.5973 no 5_665
H12B H58B 2.1155 no 5_665
H12B H58C 3.3374 no 5_665
H12B H94B 3.4749 no 5_665
H12B H95A 2.8601 no 5_665
H12B H92 3.0913 no 5_665
H12C N55 3.5295 no 5_665
H12C H58B 3.3652 no 5_665
H12C H60B 3.4007 no 5_665
H12C H95A 3.1971 no 5_665
H12C H91 3.3017 no 5_665
H13A C8 3.2322 no 2_545
H13A C96 3.4321 no 2_645
H13A H8A 3.0689 no 2_545
H13A H8B 3.1555 no 2_545
H13A H8C 2.9274 no 2_545
H13A H95B 3.5265 no 2_645
H13A H96A 3.0544 no 2_645
H13A H96B 2.9918 no 2_645
H13B C3 3.5500 no 5_665
H13B C7 3.5469 no 5_665
H13B C9 3.1055 no 5_665
H13B C95 3.5059 no 2_645
H13B H3 3.5152 no 5_665
H13B H7 2.9803 no 5_665
H13B H9A 2.5253 no 5_665
H13B H9C 3.0077 no 5_665
H13B H94A 3.1545 no 2_645
H13B H95B 2.8582 no 2_645
H13B H96A 3.5447 no 2_645
H13B H96B 3.3774 no 2_645
H13C C8 3.4265 no 2_545
H13C C9 3.5447 no 5_665
H13C C58 3.2113 no 5_665
H13C H8A 3.4699 no 2_545
H13C H8B 2.8828 no 2_545
H13C H8C 3.3924 no 2_545
H13C H9A 3.1374 no 5_665
H13C H9C 3.0574 no 5_665
H13C H46A 3.4508 no 6_555
H13C H58A 3.2864 no 5_665
H13C H58B 2.7585 no 5_665
H13C H58C 3.0711 no 5_665
H13C H95B 3.1591 no 2_645
H13C H96B 2.9095 no 2_645
H23 Cl51 2.8553 no 8_455
H23 C63 3.5882 no 8_455
H23 C83 3.5751 no 1_455
H23 H63A 3.2194 no 8_455
H23 H63C 3.3207 no 8_455
H23 H80B 2.8447 no 1_455
H23 H82A 3.5305 no 8_455
H23 H83B 3.0763 no 1_455
H23 H83C 3.4824 no 1_455
H24 C63 3.4218 no 8_455
H24 C78 3.3955 no 7_645
H24 H63A 3.0574 no 8_455
H24 H63B 2.9660 no 8_455
H24 H78A 2.7102 no 7_645
H24 H78B 3.2487 no 7_645
H24 H79A 3.5314 no 7_645
H24 H79B 3.0492 no 7_645
H24 H83A 3.5843 no 8_455
H26A C80 3.0978 no 1_455
H26A C98 3.2374 no 1_455
H26A H80A 3.2018 no 1_455
H26A H80B 2.2387 no 1_455
H26A H97B 2.9895 no 1_455
H26A H98A 2.7250 no 1_455
H26A H98B 2.9952 no 1_455
H26B H97B 3.0985 no 1_455
H27 Cl51 2.8130 no 8_455
H27 C74 3.4587 no 1_455
H27 H74 2.8902 no 1_455
H27 H77 3.1317 no 8_455
H27 H80B 2.8438 no 1_455
H28A C77 3.5514 no 8_455
H28A C79 3.3743 no 8_455
H28A H53 3.1932 no .
H28A H56A 3.1181 no .
H28A H58A 3.4698 no .
H28A H77 2.8229 no 8_455
H28A H79A 3.1155 no 8_455
H28A H79C 3.0467 no 8_455
H28A H82A 3.0144 no 8_455
H28B H53 2.6813 no .
H28B H58A 2.9352 no .
H28C C53 3.4624 no .
H28C C82 3.1654 no 8_455
H28C H53 2.5997 no .
H28C H82A 2.4876 no 8_455
H28C H82B 3.3802 no 8_455
H28C H82C 3.1771 no 8_455
H29A H33A 3.4233 no 2_555
H29A H97B 3.5527 no 1_455
H29B C77 3.4465 no 8_455
H29B C78 3.5820 no 8_455
H29B C79 3.3845 no 8_455
H29B H30B 3.2084 no 2_555
H29B H33A 3.1967 no 2_555
H29B H74 3.5188 no 1_455
H29B H77 2.9444 no 8_455
H29B H78B 2.8867 no 8_455
H29B H79A 2.6439 no 8_455
H29C N75 3.3657 no 1_455
H29C C74 3.2664 no 1_455
H29C C98 3.4333 no 1_455
H29C H33A 3.0368 no 2_555
H29C H74 3.2891 no 1_455
H29C H80B 3.2072 no 1_455
H29C H96A 3.3975 no 1_455
H29C H97B 3.3478 no 1_455
H29C H98B 2.6248 no 1_455
H30B C79 3.5138 no 7_645
H30B H29B 3.2084 no 2_545
H30B H78B 2.8601 no 7_645
H30B H79A 2.7237 no 7_645
H30B H79B 3.5416 no 7_645
H31 C54 3.4291 no .
H31 H54 2.6451 no .
H31 H61 3.5351 no .
H32A C61 3.5874 no .
H32A C63 3.5411 no .
H32A H54 3.5155 no .
H32A H61 2.8093 no .
H32A H63B 3.2241 no .
H32A H63C 3.3201 no .
H32A H76B 3.0231 no 2_645
H32A H82C 3.1866 no 8_455
H32A H83A 3.4634 no 8_455
H32A H83B 3.3836 no 8_455
H32B C73 3.5967 no 2_645
H32B C78 3.3028 no 7_645
H32B H73 3.0686 no 2_645
H32B H78A 3.2606 no 7_645
H32B H78B 2.5612 no 7_645
H32B H83A 3.4519 no 8_455
H32C C82 3.2346 no 8_455
H32C C83 3.3703 no 8_455
H32C H82C 2.2661 no 8_455
H32C H83A 2.7647 no 8_455
H32C H83B 3.3092 no 8_455
H33A C29 3.4045 no 2_545
H33A H29A 3.4233 no 2_545
H33A H29B 3.1967 no 2_545
H33A H29C 3.0368 no 2_545
H33A H93B 2.9441 no 2_645
H33A H94A 3.3792 no 2_645
H33A H96A 2.9918 no 2_645
H33B C93 3.0582 no 2_645
H33B C94 3.0396 no 2_645
H33B H61 3.3200 no .
H33B H93A 3.1169 no 2_645
H33B H93B 2.5783 no 2_645
H33B H94A 2.2669 no 2_645
H33B H96A 3.1781 no 2_645
H33C H94A 2.9870 no 2_645
H33C H96A 3.0280 no 2_645
H43A C97 3.0074 no 1_455
H43A C98 3.0992 no 1_455
H43A H97A 3.0718 no 1_455
H43A H97B 2.4040 no 1_455
H43A H98A 2.3962 no 1_455
H43A H98B 3.5277 no 1_455
H43B H83C 3.4892 no 1_455
H43B H98A 3.5487 no 1_455
H44A C98 3.4207 no 1_455
H44A H60A 3.2813 no 1_455
H44A H60B 3.1218 no 1_455
H44A H62B 3.4421 no 1_455
H44A H62C 3.4612 no 1_455
H44A H97A 3.1190 no 1_455
H44A H98A 2.6926 no 1_455
H44A H91 3.4345 no 1_455
H44B H6B 3.5745 no 5_565
H44B H44B 3.3823 no 5_565
H44B H46B 3.4340 no 5_565
H44B H97A 3.0244 no 1_455
H44B H97B 3.5450 no 1_455
H45A C59 3.2811 no 2_545
H45A H58C 3.0438 no 2_545
H45A H59A 3.2233 no 2_545
H45A H59B 2.5121 no 2_545
H45A H62B 3.4498 no 1_455
H45A H62C 3.3721 no 1_455
H45B C6 3.3444 no 5_565
H45B H6B 2.3714 no 5_565
H45B H8B 3.5050 no 5_565
H45B H58C 3.3792 no 2_545
H45B H59B 3.2000 no 2_545
H45B H62C 2.8885 no 1_455
H46A C8 3.4649 no 5_565
H46A C96 3.4560 no 5_665
H46A H6B 2.7748 no 5_565
H46A H8A 3.4134 no 5_565
H46A H8B 2.7235 no 5_565
H46A H13C 3.4508 no 6_455
H46A H58C 2.9224 no 2_545
H46A H96B 2.5915 no 5_665
H46A H97A 3.4608 no 5_665
H46B C97 3.5250 no 5_665
H46B H6B 3.3969 no 5_565
H46B H44B 3.4340 no 5_565
H46B H96B 3.1684 no 5_665
H46B H97A 2.8145 no 5_665
H46B H97B 3.5924 no 5_665
H47A C95 3.0927 no 5_665
H47A C96 3.4617 no 5_665
H47A H8C 3.0275 no 2_545
H47A H9C 2.9748 no 2_545
H47A H95A 2.8615 no 5_665
H47A H95B 2.6053 no 5_665
H47A H96B 3.0199 no 5_665
H47A H97A 3.4640 no 5_665
H47B C58 3.1167 no 2_545
H47B H9C 2.8422 no 2_545
H47B H58A 2.9026 no 2_545
H47B H58C 2.4642 no 2_545
H47B H59A 3.5132 no 2_545
H48B H8C 3.3818 no 2_545
H53 Cl1 2.7805 no .
H53 C28 2.9795 no .
H53 C82 3.4099 no 8_455
H53 H28A 3.1932 no .
H53 H28B 2.6813 no .
H53 H28C 2.5997 no .
H53 H82A 3.4033 no 8_455
H53 H82B 2.9576 no 8_455
H53 H82C 3.3176 no 8_455
H54 Cl1 2.9144 no .
H54 C4 3.0806 no 5_665
H54 C31 3.5210 no .
H54 H3 3.5018 no 5_665
H54 H4 2.3008 no 5_665
H54 H31 2.6451 no .
H54 H32A 3.5155 no .
H56A C73 3.3342 no 8_455
H56A C74 3.1585 no 8_455
H56A C82 3.5210 no 8_455
H56A H28A 3.1181 no .
H56A H73 3.2858 no 8_455
H56A H74 2.9411 no 8_455
H56A H79C 3.2644 no 8_455
H56A H82A 3.4116 no 8_455
H56A H82B 2.7623 no 8_455
H56B C74 3.5740 no 8_455
H56B H73 3.5934 no 8_455
H56B H74 2.9947 no 8_455
H57 H12B 3.4585 no 5_665
H58A C9 3.5638 no .
H58A H9A 3.5143 no .
H58A H9B 3.5702 no .
H58A H9C 3.0491 no .
H58A H11 3.5305 no 5_665
H58A H12B 3.5973 no 5_665
H58A H13C 3.2864 no 5_665
H58A H28A 3.4698 no .
H58A H28B 2.9352 no .
H58A H47B 2.9026 no 2_555
H58B C11 3.2209 no 5_665
H58B C12 2.9450 no 5_665
H58B C13 3.4297 no 5_665
H58B H11 2.8990 no 5_665
H58B H12B 2.1155 no 5_665
H58B H12C 3.3652 no 5_665
H58B H13C 2.7585 no 5_665
H58C C45 3.4589 no 2_555
H58C C46 3.3078 no 2_555
H58C C47 3.2650 no 2_555
H58C H8B 3.4780 no 6_565
H58C H12B 3.3374 no 5_665
H58C H13C 3.0711 no 5_665
H58C H45A 3.0438 no 2_555
H58C H45B 3.3792 no 2_555
H58C H46A 2.9224 no 2_555
H58C H47B 2.4642 no 2_555
H59A C79 2.9680 no 8_455
H59A H45A 3.2233 no 2_555
H59A H47B 3.5132 no 2_555
H59A H73 3.4991 no 8_455
H59A H79A 2.9773 no 8_455
H59A H79B 3.2003 no 8_455
H59A H79C 2.3012 no 8_455
H59B C45 3.2921 no 2_555
H59B C62 3.0031 no 2_655
H59B H45A 2.5121 no 2_555
H59B H45B 3.2000 no 2_555
H59B H62A 2.8369 no 2_655
H59B H62B 2.8162 no 2_655
H59B H62C 2.8410 no 2_655
H59C C62 3.5254 no 2_655
H59C H62A 2.9872 no 2_655
H59C H62B 3.3246 no 2_655
H59C H73 2.8927 no 8_455
H59C H79C 2.9835 no 8_455
H60A H44A 3.2813 no 1_655
H60B C3 3.1968 no 5_665
H60B C4 3.3827 no 5_665
H60B H3 2.9963 no 5_665
H60B H4 3.3768 no 5_665
H60B H12C 3.4007 no 5_665
H60B H44A 3.1218 no 1_655
H61 H3 3.3009 no 5_665
H61 H31 3.5351 no .
H61 H32A 2.8093 no .
H61 H33B 3.3200 no .
H62A C59 3.3467 no 2_645
H62A C76 3.4728 no 2_645
H62A C78 3.4327 no 2_645
H62A H59B 2.8369 no 2_645
H62A H59C 2.9872 no 2_645
H62A H76A 3.0058 no 2_645
H62A H76B 3.0855 no 2_645
H62A H78A 2.8532 no 2_645
H62A H78C 3.1936 no 2_645
H62A H93A 2.8971 no 2_645
H62B C59 3.5016 no 2_645
H62B H44A 3.4421 no 1_655
H62B H45A 3.4498 no 1_655
H62B H59B 2.8162 no 2_645
H62B H59C 3.3246 no 2_645
H62C C45 3.5496 no 1_655
H62C H3 3.0580 no 5_665
H62C H44A 3.4612 no 1_655
H62C H45A 3.3721 no 1_655
H62C H45B 2.8885 no 1_655
H62C H59B 2.8410 no 2_645
H62C H93A 3.3824 no 2_645
H62C H94B 3.5725 no 2_645
H63A H23 3.2194 no 8_555
H63A H24 3.0574 no 8_555
H63A H78A 3.4457 no 2_645
H63B C78 3.5243 no 2_645
H63B H24 2.9660 no 8_555
H63B H32A 3.2241 no .
H63B H76B 2.9315 no 2_645
H63B H78A 2.6066 no 2_645
H63B H79B 3.2267 no 2_645
H63B H83B 3.0191 no 8_455
H63C C82 3.5391 no 8_455
H63C H23 3.3207 no 8_555
H63C H32A 3.3201 no .
H63C H82B 3.1166 no 8_455
H63C H82C 3.2561 no 8_455
H63C H83B 2.7791 no 8_455
H73 C78 3.2524 no 8_555
H73 H32B 3.0686 no 2_655
H73 H56A 3.2858 no 8_555
H73 H56B 3.5934 no 8_555
H73 H59A 3.4991 no 8_555
H73 H59C 2.8927 no 8_555
H73 H78B 2.8689 no 8_555
H73 H78C 2.7736 no 8_555
H74 Cl51 2.8912 no 8_555
H74 C56 3.4176 no 8_555
H74 C78 3.5686 no 8_555
H74 H27 2.8902 no 1_655
H74 H29B 3.5188 no 1_655
H74 H29C 3.2891 no 1_655
H74 H56A 2.9411 no 8_555
H74 H56B 2.9947 no 8_555
H74 H77 3.4296 no 8_555
H74 H78B 3.3044 no 8_555
H74 H78C 3.0744 no 8_555
H76A H62A 3.0058 no 2_655
H76B H32A 3.0231 no 2_655
H76B H62A 3.0855 no 2_655
H76B H63B 2.9315 no 2_655
H77 C28 3.5949 no 8_555
H77 H27 3.1317 no 8_555
H77 H28A 2.8229 no 8_555
H77 H29B 2.9444 no 8_555
H77 H74 3.4296 no 8_455
H78A C62 3.5968 no 2_655
H78A C63 3.4020 no 2_655
H78A H24 2.7102 no 7_655
H78A H32B 3.2606 no 7_655
H78A H62A 2.8532 no 2_655
H78A H63A 3.4457 no 2_655
H78A H63B 2.6066 no 2_655
H78B C32 3.4996 no 7_655
H78B C73 3.3754 no 8_455
H78B C74 3.5841 no 8_455
H78B H24 3.2487 no 7_655
H78B H29B 2.8867 no 8_555
H78B H30B 2.8601 no 7_655
H78B H32B 2.5612 no 7_655
H78B H73 2.8689 no 8_455
H78B H74 3.3044 no 8_455
H78C C73 3.3938 no 8_455
H78C C74 3.5321 no 8_455
H78C H62A 3.1936 no 2_655
H78C H73 2.7736 no 8_455
H78C H74 3.0744 no 8_455
H79A C29 3.5684 no 8_555
H79A H24 3.5314 no 7_655
H79A H28A 3.1155 no 8_555
H79A H29B 2.6439 no 8_555
H79A H30B 2.7237 no 7_655
H79A H59A 2.9773 no 8_555
H79B C24 3.5172 no 7_655
H79B H24 3.0492 no 7_655
H79B H30B 3.5416 no 7_655
H79B H59A 3.2003 no 8_555
H79B H63B 3.2267 no 2_655
H79B H83B 3.3740 no 7_755
H79C C59 3.0430 no 8_555
H79C H28A 3.0467 no 8_555
H79C H56A 3.2644 no 8_555
H79C H59A 2.3012 no 8_555
H79C H59C 2.9835 no 8_555
H80A H26A 3.2018 no 1_655
H80B N22 3.3472 no 1_655
H80B C23 3.2458 no 1_655
H80B C26 2.9687 no 1_655
H80B C27 3.3304 no 1_655
H80B H23 2.8447 no 1_655
H80B H26A 2.2387 no 1_655
H80B H27 2.8438 no 1_655
H80B H29C 3.2072 no 1_655
H82A C28 3.1779 no 8_555
H82A H23 3.5305 no 8_555
H82A H28A 3.0144 no 8_555
H82A H28C 2.4876 no 8_555
H82A H53 3.4033 no 8_555
H82A H56A 3.4116 no 8_555
H82B N52 3.0180 no 8_555
H82B C51 3.5707 no 8_555
H82B C53 2.8896 no 8_555
H82B C54 3.4699 no 8_555
H82B C56 3.3182 no 8_555
H82B H28C 3.3802 no 8_555
H82B H53 2.9576 no 8_555
H82B H56A 2.7623 no 8_555
H82B H63C 3.1166 no 8_555
H82C C32 3.1173 no 8_555
H82C C53 3.4486 no 8_555
H82C H28C 3.1771 no 8_555
H82C H32A 3.1866 no 8_555
H82C H32C 2.2661 no 8_555
H82C H53 3.3176 no 8_555
H82C H63C 3.2561 no 8_555
H83A C32 3.3955 no 8_555
H83A H24 3.5843 no 8_555
H83A H32A 3.4634 no 8_555
H83A H32B 3.4519 no 8_555
H83A H32C 2.7647 no 8_555
H83B C23 3.4090 no 1_655
H83B C63 3.3337 no 8_555
H83B H23 3.0763 no 1_655
H83B H32A 3.3836 no 8_555
H83B H32C 3.3092 no 8_555
H83B H63B 3.0191 no 8_555
H83B H63C 2.7791 no 8_555
H83B H79B 3.3740 no 7_745
H83C C23 3.5781 no 1_655
H83C H23 3.4824 no 1_655
H83C H43B 3.4892 no 1_655
H93A C62 3.5561 no 2_655
H93A H33B 3.1169 no 2_655
H93A H62A 2.8971 no 2_655
H93A H62C 3.3824 no 2_655
H93B C33 3.1835 no 2_655
H93B H33A 2.9441 no 2_655
H93B H33B 2.5783 no 2_655
H94A C33 3.0016 no 2_655
H94A H3 2.8481 no 6_565
H94A H7 2.8073 no 6_565
H94A H13B 3.1545 no 2_655
H94A H33A 3.3792 no 2_655
H94A H33B 2.2669 no 2_655
H94A H33C 2.9870 no 2_655
H94B C7 3.2825 no 6_565
H94B C8 3.4426 no 6_565
H94B H3 3.2023 no 6_565
H94B H7 2.4320 no 6_565
H94B H8B 3.0684 no 6_565
H94B H8C 3.4371 no 6_565
H94B H12B 3.4749 no 5_665
H94B H62C 3.5725 no 2_655
H95A C12 3.1036 no 5_665
H95A H7 3.4299 no 6_565
H95A H8C 3.2217 no 6_565
H95A H12A 2.7460 no 5_665
H95A H12B 2.8601 no 5_665
H95A H12C 3.1971 no 5_665
H95A H47A 2.8615 no 5_665
H95B C7 3.0389 no 6_565
H95B C8 3.3478 no 6_565
H95B C9 3.3091 no 6_565
H95B C13 3.3531 no 2_655
H95B C47 3.5024 no 5_665
H95B H7 2.3357 no 6_565
H95B H8C 2.8660 no 6_565
H95B H9A 3.5845 no 6_565
H95B H9C 2.8084 no 6_565
H95B H13A 3.5265 no 2_655
H95B H13B 2.8582 no 2_655
H95B H13C 3.1591 no 2_655
H95B H47A 2.6053 no 5_665
H96A C33 3.2487 no 2_655
H96A H8A 3.0335 no 1_655
H96A H13A 3.0544 no 2_655
H96A H13B 3.5447 no 2_655
H96A H29C 3.3975 no 1_655
H96A H33A 2.9918 no 2_655
H96A H33B 3.1781 no 2_655
H96A H33C 3.0280 no 2_655
H96B C8 3.2452 no 1_655
H96B C13 3.2686 no 2_655
H96B C46 3.2440 no 5_665
H96B C47 3.5708 no 5_665
H96B H8A 2.5759 no 1_655
H96B H8B 3.0512 no 1_655
H96B H13A 2.9918 no 2_655
H96B H13B 3.3774 no 2_655
H96B H13C 2.9095 no 2_655
H96B H46A 2.5915 no 5_665
H96B H46B 3.1684 no 5_665
H96B H47A 3.0199 no 5_665
H97A C44 3.4143 no 1_655
H97A C46 3.5456 no 5_665
H97A H43A 3.0718 no 1_655
H97A H44A 3.1190 no 1_655
H97A H44B 3.0244 no 1_655
H97A H46A 3.4608 no 5_665
H97A H46B 2.8145 no 5_665
H97A H47A 3.4640 no 5_665
H97B C26 3.5085 no 1_655
H97B C43 3.2438 no 1_655
H97B H6A 3.1366 no 1_655
H97B H8A 3.0085 no 1_655
H97B H26A 2.9895 no 1_655
H97B H26B 3.0985 no 1_655
H97B H29A 3.5527 no 1_655
H97B H29C 3.3478 no 1_655
H97B H43A 2.4040 no 1_655
H97B H44B 3.5450 no 1_655
H97B H46B 3.5924 no 5_665
H97B H42 3.3670 no 1_655
H98A C43 3.1610 no 1_655
H98A C44 3.3186 no 1_655
H98A H26A 2.7250 no 1_655
H98A H43A 2.3962 no 1_655
H98A H43B 3.5487 no 1_655
H98A H44A 2.6926 no 1_655
H98B C29 3.5534 no 1_655
H98B H26A 2.9952 no 1_655
H98B H29C 2.6248 no 1_655
H98B H43A 3.5277 no 1_655
H42 H97B 3.3670 no 1_455
H91 H12C 3.3017 no 5_665
H91 H44A 3.4345 no 1_655
H92 H12B 3.0913 no 5_665

loop_
_geom_torsion_atom_site_label_1
_geom_torsion_atom_site_label_2
_geom_torsion_atom_site_label_3
_geom_torsion_atom_site_label_4
_geom_torsion
_geom_torsion_publ_flag
Cl1 Ir1 C1 N2 -99.1(14) no
Cl1 Ir1 C1 N5 70.3(14) no
Cl1 Ir1 C21 N22 91.5(13) no
Cl1 Ir1 C21 N25 -83.9(13) no
Cl1 Ir1 C41 C42 -167.5(5) no
Cl1 Ir1 C41 C48 75.3(17) no
C1 Ir1 C41 C42 -94.9(8) no
C1 Ir1 C41 C48 147.9(14) no
C41 Ir1 C1 N2 107.0(15) no
C41 Ir1 C1 N5 -83.6(15) no
C1 Ir1 C42 C41 84.0(7) no
C1 Ir1 C42 C43 -162.2(11) no
C42 Ir1 C1 N2 66.1(15) no
C42 Ir1 C1 N5 -124.6(14) no
C21 Ir1 C41 C42 86.7(8) no
C21 Ir1 C41 C48 -30.5(14) no
C41 Ir1 C21 N22 -114.8(13) no
C41 Ir1 C21 N25 69.8(14) no
C21 Ir1 C42 C41 -101.0(8) no
C21 Ir1 C42 C43 12.8(12) no
C42 Ir1 C21 N22 -73.3(14) no
C42 Ir1 C21 N25 111.3(14) no
C41 Ir1 C42 C41 0.0(8) no
C41 Ir1 C42 C43 113.8(15) no
C42 Ir1 C41 C42 0.0(7) no
C42 Ir1 C41 C48 -117.2(17) no
Cl51 Ir51 C51 N52 77.2(11) no
Cl51 Ir51 C51 N55 -100.6(12) no
Cl51 Ir51 C71 N72 -81.7(11) no
Cl51 Ir51 C71 N75 93.4(12) no
Cl51 Ir51 C92 C91 -167.4(6) no
Cl51 Ir51 C92 C93 71.2(18) no
C51 Ir51 C91 C92 87.8(7) no
C51 Ir51 C91 C98 -154.0(12) no
C91 Ir51 C51 N52 -117.6(12) no
C91 Ir51 C51 N55 64.6(12) no
C51 Ir51 C92 C91 -90.9(8) no
C51 Ir51 C92 C93 147.6(12) no
C92 Ir51 C51 N52 -78.9(12) no
C92 Ir51 C51 N55 103.3(12) no
C71 Ir51 C91 C92 -94.2(8) no
C71 Ir51 C91 C98 24.0(12) no
C91 Ir51 C71 N72 113.1(12) no
C91 Ir51 C71 N75 -71.7(13) no
C71 Ir51 C92 C91 90.3(8) no
C71 Ir51 C92 C93 -31.2(13) no
C92 Ir51 C71 N72 74.2(12) no
C92 Ir51 C71 N75 -110.6(13) no
C91 Ir51 C92 C91 -0.0(7) no
C91 Ir51 C92 C93 -121.5(17) no
C92 Ir51 C91 C92 0.0(8) no
C92 Ir51 C91 C98 118.2(16) no
C1 N2 C3 C4 -0.1(19) no
C3 N2 C1 Ir1 170.0(14) no
C3 N2 C1 N5 -1.3(18) no
C1 N2 C6 C7 113.6(17) no
C6 N2 C1 Ir1 -6(3) no
C6 N2 C1 N5 -177.3(14) no
C3 N2 C6 C7 -62(2) no
C6 N2 C3 C4 175.9(14) no
C1 N5 C4 C3 -2.3(19) no
C4 N5 C1 Ir1 -169.3(13) no
C4 N5 C1 N2 2.2(18) no
C1 N5 C10 C11 134.6(16) no
C10 N5 C1 Ir1 3(3) no
C10 N5 C1 N2 174.7(14) no
C4 N5 C10 C11 -54(2) no
C10 N5 C4 C3 -175.1(14) no
C21 N22 C23 C24 -3.3(19) no
C23 N22 C21 Ir1 -173.4(13) no
C23 N22 C21 N25 3.0(18) no
C21 N22 C26 C27 -127.7(15) no
C26 N22 C21 Ir1 1(3) no
C26 N22 C21 N25 177.6(14) no
C23 N22 C26 C27 46(2) no
C26 N22 C23 C24 -177.9(14) no
C21 N25 C24 C23 -0.4(19) no
C24 N25 C21 Ir1 174.7(13) no
C24 N25 C21 N22 -1.6(18) no
C21 N25 C30 C31 92.1(19) no
C30 N25 C21 Ir1 3(3) no
C30 N25 C21 N22 -172.8(14) no
C24 N25 C30 C31 -78(2) no
C30 N25 C24 C23 170.7(15) no
C51 N52 C53 C54 -4.9(17) no
C53 N52 C51 Ir51 -174.6(11) no
C53 N52 C51 N55 3.6(15) no
C51 N52 C56 C57 108.7(17) no
C56 N52 C51 Ir51 -2(3) no
C56 N52 C51 N55 176.1(12) no
C53 N52 C56 C57 -80(2) no
C56 N52 C53 C54 -177.6(12) no
C51 N55 C54 C53 -1.8(17) no
C54 N55 C51 Ir51 176.9(12) no
C54 N55 C51 N52 -1.3(16) no
C51 N55 C60 C61 121.6(14) no
C60 N55 C51 Ir51 1(2) no
C60 N55 C51 N52 -177.3(11) no
C54 N55 C60 C61 -54.0(17) no
C60 N55 C54 C53 174.3(11) no
C71 N72 C73 C74 0.2(18) no
C73 N72 C71 Ir51 175.8(12) no
C73 N72 C71 N75 -0.4(16) no
C71 N72 C76 C77 95.7(16) no
C76 N72 C71 Ir51 5(2) no
C76 N72 C71 N75 -171.1(13) no
C73 N72 C76 C77 -73.8(19) no
C76 N72 C73 C74 170.7(13) no
C71 N75 C74 C73 -0.4(18) no
C74 N75 C71 Ir51 -175.5(12) no
C74 N75 C71 N72 0.5(16) no
C71 N75 C80 C81 -100.5(16) no
C80 N75 C71 Ir51 -3(2) no
C80 N75 C71 N72 172.8(11) no
C74 N75 C80 C81 71.0(18) no
C80 N75 C74 C73 -172.6(12) no
N2 C3 C4 N5 1(2) no
N2 C6 C7 C8 168.0(11) no
N2 C6 C7 C9 -66.2(16) no
N5 C10 C11 C12 -50(2) no
N5 C10 C11 C13 -174.6(13) no
N22 C23 C24 N25 2.2(19) no
N22 C26 C27 C28 55.1(17) no
N22 C26 C27 C29 -177.0(12) no
N25 C30 C31 C32 70(2) no
N25 C30 C31 C33 -169.2(13) no
Ir1 C41 C42 Ir1 0.00(2) no
Ir1 C41 C42 C43 -108.0(13) no
Ir1 C41 C48 C47 174.6(11) no
C42 C41 C48 C47 87(3) no
C48 C41 C42 Ir1 118.3(19) no
C48 C41 C42 C43 10(3) no
Ir1 C42 C43 C44 -167.6(9) no
C41 C42 C43 C44 -88.9(18) no
C42 C43 C44 C45 79(3) no
C43 C44 C45 C46 -72(3) no
C44 C45 C46 C47 100(3) no
C45 C46 C47 C48 -53(3) no
C46 C47 C48 C41 -52(3) no
N52 C53 C54 N55 3.9(18) no
N52 C56 C57 C58 27(5) no
N52 C56 C57 C59 -178.6(19) no
N55 C60 C61 C62 175.4(11) no
N55 C60 C61 C63 -62.5(17) no
N72 C73 C74 N75 0.1(19) no
N72 C76 C77 C78 -162.9(12) no
N72 C76 C77 C79 74.6(17) no
N75 C80 C81 C82 -5(5) no
N75 C80 C81 C83 178.5(15) no
Ir51 C91 C92 Ir51 0.000(19) no
Ir51 C91 C92 C93 117.5(14) no
Ir51 C91 C98 C97 -164.4(9) no
C92 C91 C98 C97 -79.4(19) no
C98 C91 C92 Ir51 -115.8(15) no
C98 C91 C92 C93 2(3) no
Ir51 C92 C93 C94 178.6(10) no
C91 C92 C93 C94 88(2) no
C92 C93 C94 C95 -47(3) no
C93 C94 C95 C96 -57(3) no
C94 C95 C96 C97 100.4(17) no
C95 C96 C97 C98 -65.5(19) no
C96 C97 C98 C91 68(2) no
